data_7705200
loop_
_publ_author_name
'Chen, Hanhan'
'Sun, Lin'
'Zhang, Jinpeng'
'Xiao, Zikang'
'Ma, Pengtao'
'Wang, Jingping'
'Zhang, Yiquan'
'Niu, Jingyang'

_publ_section_title
;
 Magnetic field and dilution effects on the slow relaxation of
 {Er<sub>3</sub>} triangle-based arsenotungstate single-molecule magnets.
;
_journal_issue 35
_journal_name_full 'Dalton transactions (Cambridge, England : 2003)'
_journal_page_first 12458
_journal_page_last 12465
_journal_paper_doi 10.1039/d0dt01831g
_journal_volume 49
_journal_year 2020
_chemical_formula_moiety '0.5(C16 H12 As8 Er0.6 K40 O395.6 W76 Y11.4), 21.2(O)'
_chemical_formula_sum 'C8 H6 As4 Er0.3 K20 O219 W38 Y5.7'
_chemical_formula_weight 12231.07
_space_group_crystal_system monoclinic
_space_group_IT_number 14
_space_group_name_Hall '-P 2yn'
_space_group_name_H-M_alt 'P 1 21/n 1'
_atom_sites_solution_hydrogens geom
_atom_sites_solution_primary dual
_audit_creation_date 2020-06-24
_audit_creation_method
;
Olex2 1.2
(compiled 2018.05.29 svn.r3508 for OlexSys, GUI svn.r5506)
;
_audit_update_record
;
2020-06-28 deposited with the CCDC.	2020-07-24 downloaded from the CCDC.
;
_cell_angle_alpha 90
_cell_angle_beta 112.644(4)
_cell_angle_gamma 90
_cell_formula_units_Z 2
_cell_length_a 20.520(3)
_cell_length_b 24.926(4)
_cell_length_c 22.516(3)
_cell_measurement_reflns_used 9192
_cell_measurement_temperature 150(2)
_cell_measurement_theta_max 30.49
_cell_measurement_theta_min 2.46
_cell_volume 10629(3)
_computing_cell_refinement 'SAINT V8.38A (?, 2016)'
_computing_data_reduction 'SAINT V8.38A (?, 2016)'
_computing_molecular_graphics 'Olex2 (Dolomanov et al., 2009)'
_computing_publication_material 'Olex2 (Dolomanov et al., 2009)'
_computing_structure_refinement 'ShelXL (Sheldrick, 2015)'
_computing_structure_solution 'ShelXT (Sheldrick, 2015)'
_diffrn_ambient_temperature 149.99
_diffrn_measured_fraction_theta_full 0.998
_diffrn_measured_fraction_theta_max 0.998
_diffrn_measurement_device_type 'Bruker D8 VENTURE PHOTON II'
_diffrn_measurement_method '\f and \w scans'
_diffrn_radiation_monochromator 'Helios multilayer optic'
_diffrn_radiation_type MoK\a
_diffrn_radiation_wavelength 0.71073
_diffrn_reflns_av_R_equivalents 0.0559
_diffrn_reflns_av_unetI/netI 0.0419
_diffrn_reflns_Laue_measured_fraction_full 0.998
_diffrn_reflns_Laue_measured_fraction_max 0.998
_diffrn_reflns_limit_h_max 23
_diffrn_reflns_limit_h_min -24
_diffrn_reflns_limit_k_max 29
_diffrn_reflns_limit_k_min -29
_diffrn_reflns_limit_l_max 26
_diffrn_reflns_limit_l_min -26
_diffrn_reflns_number 107923
_diffrn_reflns_point_group_measured_fraction_full 0.998
_diffrn_reflns_point_group_measured_fraction_max 0.998
_diffrn_reflns_theta_full 25.099
_diffrn_reflns_theta_max 25.099
_diffrn_reflns_theta_min 2.301
_diffrn_source_type Microfocus
_diffrn_standards_number 0
_exptl_absorpt_coefficient_mu 23.250
_exptl_absorpt_correction_T_max 0.7461
_exptl_absorpt_correction_T_min 0.3659
_exptl_absorpt_correction_type multi-scan
_exptl_absorpt_process_details
;
SADABS-2016/2 (Bruker,2016/2) was used for absorption correction.
wR2(int) was 0.1649 before and 0.0739 after correction.
The Ratio of minimum to maximum transmission is 0.4904.
The \l/2 correction factor is Not present.
;
_exptl_crystal_colour colourless
_exptl_crystal_colour_primary colourless
_exptl_crystal_density_diffrn 3.822
_exptl_crystal_description block
_exptl_crystal_F_000 10745
_exptl_crystal_size_max 0.13
_exptl_crystal_size_mid 0.07
_exptl_crystal_size_min 0.05
_refine_diff_density_max 3.263
_refine_diff_density_min -1.952
_refine_diff_density_rms 0.282
_refine_ls_extinction_method none
_refine_ls_goodness_of_fit_ref 1.038
_refine_ls_hydrogen_treatment constr
_refine_ls_matrix_type full
_refine_ls_number_parameters 1360
_refine_ls_number_reflns 18904
_refine_ls_number_restraints 42
_refine_ls_restrained_S_all 1.038
_refine_ls_R_factor_all 0.0372
_refine_ls_R_factor_gt 0.0305
_refine_ls_shift/su_max 0.001
_refine_ls_shift/su_mean 0.000
_refine_ls_structure_factor_coef Fsqd
_refine_ls_weighting_details 'w=1/[\s^2^(Fo^2^)+(0.0236P)^2^+196.7053P] where P=(Fo^2^+2Fc^2^)/3'
_refine_ls_weighting_scheme calc
_refine_ls_wR_factor_gt 0.0713
_refine_ls_wR_factor_ref 0.0744
_reflns_Friedel_coverage 0.000
_reflns_number_gt 16629
_reflns_number_total 18904
_reflns_threshold_expression 'I > 2\s(I)'
_cod_data_source_file d0dt01831g2.cif
_cod_data_source_block 1973438
_cod_depositor_comments 'Adding full bibliography for 7705198--7705200.cif.'
_cod_original_formula_sum 'C8 H6 As4 Er0.30 K20 O219 W38 Y5.70'
_cod_database_code 7705200
_shelx_shelxl_version_number 2018/3
_shelx_space_group_comment
;
The symmetry employed for this shelxl refinement is uniquely defined
by the following loop, which should always be used as a source of
symmetry information in preference to the above space-group names.
They are only intended as comments.
;
_shelx_estimated_absorpt_t_max 0.389
_shelx_estimated_absorpt_t_min 0.152
_diffrn_source_source 'Incoatc Ius 3.0 '
_olex2_refinement_description
;
1. Fixed Uiso
 At 1.2 times of:
  All C(H) groups, All C(H,H) groups
2. Uiso/Uaniso restraints and constraints
Uanis(As1) \\sim Ueq, Uanis(K3) \\sim Ueq, Uanis(O71) \\sim Ueq, Uanis(O39W)
\\sim Ueq: with sigma of 0.01 and sigma for terminal atoms of 0.02
Uanis(O72) \\sim Ueq, Uanis(K8) \\sim Ueq, Uanis(K9) \\sim Ueq: with sigma of
0.02 and sigma for terminal atoms of 0.04
3. Others
 Fixed Sof: Y1(0.95) Y2(0.95) Y3(0.95) Er1(0.05) Er2(0.05) Er3(0.05) K6(0.75)
 K7(0.75) K8(0.5) K9(0.5) O16W(0.5) O19W(0.6) K15(0.5) K14(0.5) O22W(0.6)
 O20W(0.7) O33W(0.5) O34W(0.5) K13(0.5) O38W(0.5) O39W(0.5) O40W(0.5) O35W(0.5)
 O42W(0.5) O43W(0.4) O44W(0.4) O45W(0.5) O21W(0.3)
4.a Ternary CH refined with riding coordinates:
 C2(H2)
4.b Secondary CH2 refined with riding coordinates:
 C3(H3A,H3B)
;
_olex2_submission_special_instructions 'No special instructions were received'

loop_
_space_group_symop_operation_xyz
'x, y, z'
'-x+1/2, y+1/2, -z+1/2'
'-x, -y, -z'
'x-1/2, -y-1/2, z-1/2'

loop_
_atom_site_label
_atom_site_type_symbol
_atom_site_fract_x
_atom_site_fract_y
_atom_site_fract_z
_atom_site_U_iso_or_equiv
_atom_site_adp_type
_atom_site_occupancy
_atom_site_site_symmetry_order
_atom_site_calc_flag
_atom_site_refinement_flags_posn
_atom_site_refinement_flags_adp
_atom_site_refinement_flags_occupancy
_atom_site_disorder_assembly
_atom_site_disorder_group
W1 W -0.94766(2) 0.43664(2) 0.89557(2) 0.01636(9) Uani 1 1 d . . . . .
W2 W -1.02548(2) 0.33431(2) 0.76536(2) 0.01633(9) Uani 1 1 d . . . . .
W3 W -0.98196(2) 0.46958(2) 0.72533(2) 0.01612(9) Uani 1 1 d . . . . .
W4 W -0.81439(2) 0.34780(2) 0.97296(2) 0.01330(9) Uani 1 1 d . . . . .
W5 W -0.92155(2) 0.27927(2) 0.69400(2) 0.01294(9) Uani 1 1 d . . . . .
W6 W -0.89047(2) 0.24838(2) 0.84685(2) 0.01299(9) Uani 1 1 d . . . . .
W7 W -0.88164(2) 0.41409(2) 0.65217(2) 0.01234(9) Uani 1 1 d . . . . .
W8 W -0.77548(2) 0.47141(2) 0.94002(2) 0.01213(9) Uani 1 1 d . . . . .
W9 W -0.81084(2) 0.50797(2) 0.77171(2) 0.01093(8) Uani 1 1 d . . . . .
W10 W -0.46253(2) 0.34260(2) 0.91711(2) 0.01171(9) Uani 1 1 d . . . . .
W11 W -0.50074(2) 0.36992(2) 0.55484(2) 0.01333(9) Uani 1 1 d . . . . .
W12 W -0.33216(2) 0.38919(2) 0.69881(2) 0.01360(9) Uani 1 1 d . . . . .
W13 W -0.41869(2) 0.25596(2) 0.66323(2) 0.01254(9) Uani 1 1 d . . . . .
W14 W -0.40830(2) 0.25303(2) 0.81551(2) 0.01154(9) Uani 1 1 d . . . . .
W15 W -0.65084(2) 0.34761(2) 0.58237(2) 0.01208(9) Uani 1 1 d . . . . .
W16 W -0.40907(2) 0.48781(2) 0.75397(2) 0.01188(9) Uani 1 1 d . . . . .
W17 W -0.32616(2) 0.38708(2) 0.85151(2) 0.01222(9) Uani 1 1 d . . . . .
W18 W -0.57419(2) 0.46797(2) 0.61204(2) 0.01161(9) Uani 1 1 d . . . . .
W19 W -0.56659(2) 0.23835(2) 0.69431(2) 0.01218(9) Uani 1 1 d . . . . .
Y1 Y -0.7038(2) 0.44692(16) 0.7020(2) 0.0095(6) Uani 0.95 1 d . . P A 1
Y2 Y -0.7233(3) 0.3074(2) 0.7158(2) 0.0092(7) Uani 0.95 1 d . . P A 1
Y3 Y -0.6289(2) 0.43578(17) 0.8753(2) 0.0095(7) Uani 0.95 1 d . . P A 1
Er1 Er -0.707(2) 0.4545(14) 0.7048(19) 0.006(6) Uiso 0.05 1 d . . P A 2
Er2 Er -0.725(3) 0.3023(19) 0.709(2) 0.011(8) Uiso 0.05 1 d . . P A 2
Er3 Er -0.6223(19) 0.4380(15) 0.8700(18) 0.003(6) Uiso 0.05 1 d . . P A 2
As1 As -0.83140(5) 0.37354(4) 0.81517(4) 0.00976(19) Uani 1 1 d . U . . .
As2 As -0.50132(5) 0.36782(4) 0.72733(4) 0.00923(19) Uani 1 1 d . . . . .
K1 K -0.57890(18) 0.21223(12) 0.85316(16) 0.0447(7) Uani 1 1 d . . . . .
K2 K -0.4034(2) 0.26890(14) 0.50532(15) 0.0595(11) Uani 1 1 d . . . . .
K3 K -0.50999(15) 0.39393(10) 0.36029(12) 0.0314(6) Uani 1 1 d . U . . .
K4 K -0.73655(14) 0.23171(10) 0.45406(13) 0.0307(6) Uani 1 1 d . . . . .
K5 K -0.5894(2) 0.08049(13) 0.64796(18) 0.0587(10) Uani 1 1 d . . . . .
K6 K -0.2668(2) 0.77021(18) 0.8357(3) 0.0603(14) Uani 0.75 1 d . . P . .
K7 K -0.3837(2) 0.63822(17) 0.8094(2) 0.0462(10) Uani 0.75 1 d . . P . .
K8 K -0.2223(4) 0.5321(3) 0.8876(3) 0.0520(17) Uani 0.5 1 d . U P . .
K9 K -0.4283(5) 0.6845(4) 0.9553(4) 0.074(2) Uani 0.5 1 d . U P . .
K10 K -0.6265(2) 0.04826(17) 0.45853(18) 0.0641(10) Uani 1 1 d . . . . .
O31W O -0.1957(5) 0.4671(4) 0.6319(4) 0.042(2) Uiso 1 1 d . . . B 1
O1 O -1.0117(4) 0.4649(3) 0.9169(4) 0.0241(17) Uani 1 1 d . . . . .
O2 O -1.1149(4) 0.3306(3) 0.7445(4) 0.0246(17) Uani 1 1 d . . . . .
O3 O -1.0571(4) 0.5078(3) 0.6909(4) 0.0251(17) Uani 1 1 d . . . . .
O4 O -0.8032(4) 0.3192(3) 1.0461(3) 0.0221(17) Uani 1 1 d . . . . .
O5 O -0.9500(4) 0.2393(3) 0.6263(3) 0.0212(17) Uani 1 1 d . . . . .
O6 O -0.9049(4) 0.1889(3) 0.8798(3) 0.0198(16) Uani 1 1 d . . . . .
O7 O -0.8968(4) 0.4204(3) 0.5718(3) 0.0194(16) Uani 1 1 d . . . . .
O8 O -0.7356(4) 0.5231(3) 0.9923(3) 0.0219(17) Uani 1 1 d . . . . .
O9 O -0.7826(4) 0.5719(3) 0.7651(3) 0.0179(16) Uani 1 1 d . . . . .
O10 O -0.9077(4) 0.3878(3) 0.9618(3) 0.0189(16) Uani 1 1 d . . . . .
O11 O -0.9223(4) 0.2264(3) 0.7565(3) 0.0156(15) Uani 1 1 d . . . . .
O12 O -0.8773(4) 0.2960(3) 0.9172(3) 0.0156(15) Uani 1 1 d . . . . .
O13 O -0.7399(4) 0.3271(3) 0.9590(3) 0.0175(15) Uani 1 1 d . . . . .
O14 O -1.0196(4) 0.4017(3) 0.7219(3) 0.0181(16) Uani 1 1 d . . . . .
O15 O -0.8721(3) 0.4260(2) 0.7589(3) 0.0119(14) Uani 1 1 d . . . . .
O16 O -0.9655(4) 0.4730(3) 0.8137(3) 0.0186(16) Uani 1 1 d . . . . .
O17 O -0.9992(4) 0.3795(3) 0.8396(3) 0.0185(16) Uani 1 1 d . . . . .
O18 O -0.9037(3) 0.3271(2) 0.7886(3) 0.0112(14) Uani 1 1 d . . . . .
O19 O -0.8469(3) 0.4008(3) 0.8820(3) 0.0124(14) Uani 1 1 d . . . . .
O20 O -0.8022(4) 0.2463(3) 0.8571(3) 0.0162(15) Uani 1 1 d . . . . .
O21 O -1.0175(4) 0.2991(3) 0.6936(3) 0.0164(15) Uani 1 1 d . . . . .
O22 O -0.9642(4) 0.4537(3) 0.6491(3) 0.0154(15) Uani 1 1 d . . . . .
O23 O -0.7749(4) 0.4187(3) 1.0035(3) 0.0146(15) Uani 1 1 d . . . . .
O24 O -0.9266(4) 0.3499(3) 0.6552(3) 0.0173(16) Uani 1 1 d . . . . .
O25 O -0.9952(4) 0.2732(3) 0.8168(3) 0.0157(15) Uani 1 1 d . . . . .
O26 O -0.8745(4) 0.4870(3) 0.9326(3) 0.0166(15) Uani 1 1 d . . . . .
O27 O -0.8286(4) 0.2812(3) 0.7204(3) 0.0148(15) Uani 1 1 d . . . . .
O28 O -0.8292(3) 0.4823(3) 0.6832(3) 0.0136(14) Uani 1 1 d . . . . .
O29 O -0.9109(4) 0.5250(3) 0.7407(3) 0.0161(15) Uani 1 1 d . . . . .
O30 O -0.7061(4) 0.4414(3) 0.9232(3) 0.0156(15) Uani 1 1 d . . . . .
O31 O -0.8064(4) 0.5074(3) 0.8561(3) 0.0141(14) Uani 1 1 d . . . . .
O32 O -0.7922(4) 0.3830(3) 0.6855(3) 0.0147(15) Uani 1 1 d . . . . .
O33 O -0.7287(3) 0.4677(3) 0.7934(3) 0.0115(14) Uani 1 1 d . . . . .
O34 O -0.3734(4) 0.2142(3) 0.6314(3) 0.0213(16) Uani 1 1 d . . . . .
O35 O -0.3845(4) 0.5545(3) 0.7571(3) 0.0179(15) Uani 1 1 d . . . . .
O36 O -0.2630(4) 0.3883(3) 0.6734(4) 0.0233(17) Uani 1 1 d . . . . .
O37 O -0.4821(4) 0.3640(3) 0.4869(3) 0.0202(16) Uani 1 1 d . . . . .
O38 O -0.3639(4) 0.2107(3) 0.8783(3) 0.0183(16) Uani 1 1 d . . . . .
O39 O -0.2497(4) 0.3838(3) 0.9196(3) 0.0188(16) Uani 1 1 d . . . . .
O40 O -0.5050(4) 0.2980(3) 0.9487(3) 0.0223(17) Uani 1 1 d . . . . .
O41 O -0.6176(4) 0.1808(3) 0.6750(3) 0.0196(16) Uani 1 1 d . . . . .
O42 O -0.7266(4) 0.3268(3) 0.5214(3) 0.0195(16) Uani 1 1 d . . . . .
O43 O -0.6010(4) 0.5290(3) 0.5724(3) 0.0194(16) Uani 1 1 d . . . . .
O44 O -0.4154(3) 0.3967(3) 0.7466(3) 0.0110(14) Uani 1 1 d . . . . .
O45 O -0.3762(4) 0.2271(3) 0.7531(3) 0.0157(15) Uani 1 1 d . . . . .
O46 O -0.4687(4) 0.2980(3) 0.5919(3) 0.0149(15) Uani 1 1 d . . . . .
O47 O -0.5921(4) 0.3421(3) 0.5271(3) 0.0144(15) Uani 1 1 d . . . . .
O48 O -0.4103(4) 0.3908(3) 0.6175(3) 0.0140(15) Uani 1 1 d . . . . .
O49 O -0.3319(4) 0.4620(3) 0.8320(3) 0.0151(15) Uani 1 1 d . . . . .
O50 O -0.4764(3) 0.2995(2) 0.7215(3) 0.0113(14) Uani 1 1 d . . . . .
O51 O -0.5382(3) 0.3820(2) 0.6421(3) 0.0109(14) Uani 1 1 d . . . . .
O52 O -0.4625(4) 0.2963(3) 0.8509(3) 0.0151(15) Uani 1 1 d . . . . .
O53 O -0.4980(4) 0.2147(3) 0.6546(3) 0.0150(14) Uiso 1 1 d . . . . .
O54 O -0.6534(3) 0.4226(2) 0.5575(3) 0.0127(14) Uani 1 1 d . . . . .
O55 O -0.5312(4) 0.4411(3) 0.5487(3) 0.0146(15) Uani 1 1 d . . . . .
O56 O -0.2808(4) 0.3793(3) 0.7877(3) 0.0137(14) Uani 1 1 d . . . . .
O57 O -0.6084(4) 0.2805(3) 0.6171(3) 0.0162(15) Uani 1 1 d . . . . .
O58 O -0.3535(4) 0.3128(3) 0.6945(3) 0.0156(15) Uani 1 1 d . . . . .
O59 O -0.3438(4) 0.3103(3) 0.8359(3) 0.0161(15) Uani 1 1 d . . . . .
O60 O -0.4714(4) 0.4861(3) 0.7897(3) 0.0147(15) Uani 1 1 d . . . . .
O61 O -0.4814(4) 0.4861(3) 0.6677(3) 0.0138(14) Uani 1 1 d . . . . .
O62 O -0.6089(4) 0.2786(3) 0.7339(3) 0.0140(15) Uani 1 1 d . . . . .
O63 O -0.6767(4) 0.3634(2) 0.6486(3) 0.0128(14) Uani 1 1 d . . . . .
O64 O -0.6118(4) 0.4677(3) 0.6705(3) 0.0159(15) Uani 1 1 d . . . . .
O65 O -0.3952(4) 0.3882(3) 0.8815(3) 0.0139(14) Uani 1 1 d . . . . .
O66 O -0.4940(3) 0.2131(2) 0.7743(3) 0.0121(14) Uani 1 1 d . . . . .
O67 O -0.3427(4) 0.4620(3) 0.7093(3) 0.0156(15) Uani 1 1 d . . . . .
O68 O -0.5290(4) 0.3904(3) 0.8784(3) 0.0150(15) Uani 1 1 d . . . . .
O69 O -0.4220(4) 0.3885(3) 0.9923(3) 0.0202(16) Uani 1 1 d . . . . .
O70 O -0.3616(4) 0.3073(3) 0.9707(3) 0.0186(16) Uani 1 1 d . . . . .
O71 O -0.2623(4) 0.3161(3) 1.0575(4) 0.0307(19) Uani 1 1 d . U . . .
O72 O -0.3823(4) 0.4722(3) 1.0988(3) 0.0221(17) Uani 1 1 d . U . . .
O73 O -0.3935(4) 0.4213(3) 1.1757(4) 0.0251(18) Uani 1 1 d . . . . .
C1 C -0.3229(6) 0.3316(5) 1.0233(5) 0.026(3) Uani 1 1 d . . . . .
C2 C -0.3545(7) 0.3811(6) 1.0396(5) 0.035(3) Uani 1 1 d . . . . .
H2 H -0.324836 0.412470 1.038178 0.042 Uiso 1 1 calc R . . . .
C3 C -0.3554(7) 0.3784(5) 1.1038(5) 0.034(3) Uani 1 1 d . . . . .
H3A H -0.307306 0.368953 1.134389 0.041 Uiso 1 1 calc R . . . .
H3B H -0.387207 0.348824 1.104570 0.041 Uiso 1 1 calc R . . . .
C4 C -0.3780(6) 0.4278(4) 1.1279(5) 0.022(3) Uani 1 1 d . . . . .
O1W O -0.6577(4) 0.3795(2) 0.7783(3) 0.0132(14) Uani 1 1 d . . . . .
O2W O -0.7061(4) 0.5420(3) 0.6895(3) 0.0168(15) Uani 1 1 d . . . . .
O3W O -0.7615(4) 0.4608(3) 0.5881(3) 0.0195(16) Uani 1 1 d . . . . .
O4W O -0.6949(4) 0.2792(3) 0.8229(3) 0.0194(16) Uani 1 1 d . . . . .
O5W O -0.7222(4) 0.2098(3) 0.7162(4) 0.0289(19) Uani 1 1 d . . . . .
O6W O -0.7848(4) 0.2793(3) 0.6097(3) 0.0285(19) Uani 1 1 d . . . . .
O7W O -0.5432(4) 0.4427(3) 0.9830(3) 0.0267(19) Uani 1 1 d . . . . .
O8W O -0.5979(4) 0.4802(3) 0.7950(3) 0.0135(14) Uani 1 1 d . . . . .
O9W O -0.6385(4) 0.3498(3) 0.9176(3) 0.0155(15) Uani 1 1 d . . . . .
O10W O -0.3701(4) 0.5974(3) 0.9098(4) 0.033(2) Uani 1 1 d . . . . .
O11W O -0.2620(5) 0.6374(4) 0.8275(5) 0.046(2) Uani 1 1 d . . . . .
O12W O -0.6848(5) 0.1565(4) 0.8781(5) 0.044(2) Uani 1 1 d . . . . .
O13W O -0.5165(6) 0.1938(5) 0.9881(5) 0.064(3) Uani 1 1 d . . . . .
O14W O -0.5303(7) 0.1167(5) 0.8296(7) 0.086(4) Uani 1 1 d . . . . .
O15W O -0.5944(5) 0.2167(4) 0.5107(4) 0.045(2) Uani 1 1 d . . . . .
O16W O -0.6562(8) 0.1107(6) 0.5581(9) 0.032(4) Uani 0.5 1 d . . P . .
O17W O -0.4055(5) 0.6894(4) 0.7113(4) 0.041(2) Uani 1 1 d . . . . .
O18W O -0.3741(5) 0.7244(3) 0.8615(4) 0.035(2) Uani 1 1 d . . . . .
O19W O -0.5865(7) 0.4652(5) 0.4140(6) 0.020(3) Uiso 0.6 1 d . . P C 1
K15 K -0.8095(4) 0.1560(3) 0.7591(4) 0.0557(18) Uani 0.5 1 d . . P A .
K14 K -0.5806(4) 0.5038(3) 1.0699(3) 0.0533(17) Uani 0.5 1 d . . P A .
O22W O -0.1459(7) 0.4240(5) 0.8302(6) 0.030(3) Uiso 0.6 1 d . . P D 1
O23W O -0.4535(5) 0.0849(3) 0.9406(4) 0.036(2) Uiso 1 1 d . . . . .
O24W O -0.6758(6) 0.5739(5) 0.4557(5) 0.069(3) Uani 1 1 d . . . . .
O20W O -0.2786(6) 0.5476(4) 0.6823(5) 0.025(2) Uiso 0.7 1 d . . P E 1
O26W O -0.8813(6) 0.3202(5) 0.4991(5) 0.064(3) Uani 1 1 d . . . . .
O27W O -0.5087(5) 0.6270(4) 0.7643(5) 0.045(2) Uani 1 1 d . . . . .
O28W O -0.8931(8) 0.5622(4) 0.5889(5) 0.085(5) Uani 1 1 d . . . . .
O29W O -0.6946(7) 0.2167(4) 0.9835(5) 0.066(3) Uani 1 1 d . . . . .
O30W O -0.5859(7) 0.1527(6) 1.0668(5) 0.085(4) Uani 1 1 d . . . . .
O32W O -0.6944(6) 0.5999(4) 0.5911(5) 0.052(3) Uani 1 1 d . . . . .
O33W O -0.2696(12) 0.5538(9) 0.5700(10) 0.057(6) Uiso 0.5 1 d . . P . .
O34W O -0.2319(9) 0.6462(7) 0.7180(8) 0.033(4) Uiso 0.5 1 d . . P . .
K13 K -1.1138(3) 0.5295(2) 0.8259(3) 0.0430(15) Uani 0.5 1 d . . P . .
O36W O -1.0858(7) 0.6081(5) 0.9165(5) 0.073(4) Uani 1 1 d . . . . .
O37W O -0.4397(8) -0.0159(5) 0.9696(5) 0.094(5) Uani 1 1 d . . . . .
O38W O -0.4510(8) 0.1073(6) 0.7242(7) 0.023(3) Uiso 0.5 1 d . . P . .
O39W O -0.5586(8) 0.1146(6) 0.5492(7) 0.024(3) Uani 0.5 1 d . U P . .
O40W O -0.5118(9) 0.2038(6) 0.4392(7) 0.029(4) Uiso 0.5 1 d . . P . .
O41W O -0.1677(8) 0.1886(7) 0.9004(6) 0.104(5) Uani 1 1 d . . . . .
O35W O -0.2823(9) 0.3168(6) 0.5489(8) 0.031(4) Uiso 0.5 1 d . . P . .
O42W O -0.1858(10) 0.4293(8) 0.5243(9) 0.045(5) Uani 0.5 1 d . . P . .
O43W O -0.5979(11) 0.4987(8) 0.4324(9) 0.029(5) Uiso 0.4 1 d . . P F 2
O44W O -0.1386(12) 0.3849(9) 0.8542(10) 0.037(5) Uiso 0.4 1 d . . P G 2
O45W O -0.2875(13) 0.7684(9) 0.6998(11) 0.065(6) Uiso 0.5 1 d . . P . .
O21W O -0.2272(13) 0.5279(10) 0.7163(11) 0.022(5) Uiso 0.3 1 d . . P H 2

loop_
_atom_site_aniso_label
_atom_site_aniso_U_11
_atom_site_aniso_U_22
_atom_site_aniso_U_33
_atom_site_aniso_U_23
_atom_site_aniso_U_13
_atom_site_aniso_U_12
W1 0.0132(2) 0.0142(2) 0.0269(2) -0.00187(16) 0.01349(18) -0.00008(16)
W2 0.0090(2) 0.0144(2) 0.0266(2) -0.00125(16) 0.00788(17) -0.00109(16)
W3 0.0096(2) 0.0137(2) 0.0241(2) 0.00247(16) 0.00548(17) 0.00268(16)
W4 0.0153(2) 0.01236(19) 0.0163(2) -0.00083(15) 0.01057(16) -0.00250(16)
W5 0.0094(2) 0.01249(19) 0.01626(19) -0.00186(15) 0.00423(16) -0.00184(15)
W6 0.0129(2) 0.01065(19) 0.0183(2) -0.00082(15) 0.00917(16) -0.00136(15)
W7 0.0092(2) 0.01281(19) 0.01313(19) 0.00068(14) 0.00218(15) 0.00036(15)
W8 0.0133(2) 0.01095(19) 0.01579(19) -0.00148(14) 0.00965(16) -0.00130(15)
W9 0.0096(2) 0.01026(18) 0.01377(19) 0.00031(14) 0.00541(15) 0.00101(15)
W10 0.0114(2) 0.01331(19) 0.01142(18) 0.00032(14) 0.00545(15) 0.00343(15)
W11 0.0153(2) 0.0155(2) 0.01236(19) 0.00053(15) 0.00888(16) 0.00236(16)
W12 0.0113(2) 0.0144(2) 0.0183(2) 0.00062(15) 0.00933(16) 0.00106(16)
W13 0.0135(2) 0.01239(19) 0.01501(19) -0.00095(15) 0.00915(16) 0.00247(16)
W14 0.0122(2) 0.01038(19) 0.01392(19) 0.00079(14) 0.00709(16) 0.00222(15)
W15 0.0115(2) 0.01480(19) 0.01051(18) -0.00225(14) 0.00485(15) -0.00003(16)
W16 0.0106(2) 0.01052(19) 0.01560(19) 0.00026(14) 0.00621(16) 0.00004(15)
W17 0.0091(2) 0.01266(19) 0.01471(19) 0.00046(15) 0.00444(15) 0.00045(15)
W18 0.0123(2) 0.01222(19) 0.01182(18) 0.00090(14) 0.00625(16) 0.00204(15)
W19 0.0116(2) 0.01033(19) 0.01658(19) -0.00266(14) 0.00756(16) -0.00051(15)
Y1 0.0108(10) 0.0080(13) 0.0105(9) -0.0006(9) 0.0050(6) 0.0009(9)
Y2 0.0087(10) 0.0088(13) 0.0108(13) -0.0035(9) 0.0044(9) -0.0015(8)
Y3 0.0080(12) 0.0131(10) 0.0098(11) -0.0002(6) 0.0062(7) 0.0006(7)
As1 0.0081(5) 0.0087(4) 0.0142(5) -0.0005(4) 0.0062(4) -0.0003(4)
As2 0.0090(5) 0.0094(5) 0.0107(4) -0.0001(3) 0.0054(4) 0.0005(4)
K1 0.0448(19) 0.0419(17) 0.0536(18) 0.0033(14) 0.0258(15) 0.0022(14)
K2 0.092(3) 0.061(2) 0.0408(17) 0.0143(15) 0.0431(19) 0.046(2)
K3 0.0431(17) 0.0240(13) 0.0229(12) 0.0038(10) 0.0080(12) 0.0033(12)
K4 0.0252(14) 0.0304(14) 0.0356(14) -0.0103(11) 0.0109(11) -0.0073(11)
K5 0.090(3) 0.0375(18) 0.066(2) -0.0089(16) 0.049(2) -0.0097(18)
K6 0.034(3) 0.041(2) 0.117(4) 0.014(3) 0.041(3) 0.000(2)
K7 0.046(3) 0.042(2) 0.054(3) -0.0010(19) 0.023(2) 0.001(2)
K8 0.057(4) 0.046(4) 0.048(4) -0.009(3) 0.016(3) -0.013(3)
K9 0.070(5) 0.097(6) 0.049(4) 0.007(4) 0.015(4) 0.037(5)
K10 0.055(2) 0.082(3) 0.063(2) 0.022(2) 0.0308(19) 0.008(2)
O1 0.018(4) 0.026(4) 0.040(5) 0.000(3) 0.023(4) 0.002(3)
O2 0.018(4) 0.021(4) 0.036(4) 0.003(3) 0.012(3) -0.002(3)
O3 0.016(4) 0.023(4) 0.037(4) 0.000(3) 0.011(3) 0.003(3)
O4 0.029(5) 0.019(4) 0.024(4) 0.002(3) 0.017(3) -0.003(3)
O5 0.019(4) 0.017(4) 0.024(4) -0.009(3) 0.005(3) -0.007(3)
O6 0.024(4) 0.019(4) 0.021(4) 0.002(3) 0.014(3) -0.003(3)
O7 0.015(4) 0.024(4) 0.010(3) 0.001(3) -0.005(3) 0.001(3)
O8 0.029(5) 0.019(4) 0.021(4) -0.004(3) 0.014(3) -0.005(3)
O9 0.018(4) 0.015(4) 0.017(4) 0.001(3) 0.003(3) 0.002(3)
O10 0.023(4) 0.011(3) 0.030(4) 0.002(3) 0.018(3) 0.003(3)
O11 0.015(4) 0.013(3) 0.023(4) -0.001(3) 0.012(3) 0.000(3)
O12 0.015(4) 0.014(3) 0.021(4) 0.002(3) 0.011(3) -0.001(3)
O13 0.020(4) 0.013(3) 0.024(4) 0.001(3) 0.012(3) -0.002(3)
O14 0.013(4) 0.017(4) 0.024(4) 0.000(3) 0.007(3) -0.002(3)
O15 0.010(4) 0.010(3) 0.014(3) 0.000(3) 0.003(3) -0.001(3)
O16 0.016(4) 0.011(3) 0.033(4) 0.005(3) 0.015(3) 0.003(3)
O17 0.015(4) 0.016(4) 0.030(4) -0.001(3) 0.014(3) -0.001(3)
O18 0.007(3) 0.008(3) 0.019(3) -0.003(3) 0.006(3) -0.001(3)
O19 0.010(4) 0.014(3) 0.016(3) -0.001(3) 0.008(3) 0.000(3)
O20 0.019(4) 0.016(4) 0.016(3) -0.002(3) 0.010(3) 0.001(3)
O21 0.010(4) 0.016(4) 0.021(4) -0.005(3) 0.004(3) 0.000(3)
O22 0.007(4) 0.017(4) 0.021(4) 0.003(3) 0.005(3) 0.000(3)
O23 0.017(4) 0.013(3) 0.019(4) -0.001(3) 0.013(3) -0.003(3)
O24 0.013(4) 0.012(3) 0.020(4) 0.001(3) -0.002(3) -0.001(3)
O25 0.014(4) 0.014(3) 0.023(4) 0.004(3) 0.010(3) -0.001(3)
O26 0.023(4) 0.012(3) 0.020(4) 0.000(3) 0.015(3) -0.001(3)
O27 0.014(4) 0.017(4) 0.018(3) 0.003(3) 0.012(3) 0.004(3)
O28 0.010(4) 0.015(3) 0.012(3) 0.000(3) -0.001(3) -0.002(3)
O29 0.018(4) 0.010(3) 0.021(4) 0.003(3) 0.008(3) 0.002(3)
O30 0.012(4) 0.018(4) 0.020(4) 0.003(3) 0.010(3) 0.003(3)
O31 0.015(4) 0.013(3) 0.019(3) -0.001(3) 0.012(3) 0.003(3)
O32 0.012(4) 0.012(3) 0.020(4) 0.001(3) 0.007(3) 0.003(3)
O33 0.007(3) 0.016(3) 0.010(3) 0.001(3) 0.002(3) 0.001(3)
O34 0.027(5) 0.016(4) 0.024(4) -0.002(3) 0.014(3) 0.006(3)
O35 0.014(4) 0.022(4) 0.018(4) -0.002(3) 0.006(3) -0.002(3)
O36 0.021(4) 0.024(4) 0.031(4) 0.002(3) 0.016(3) 0.002(3)
O37 0.025(4) 0.018(4) 0.022(4) 0.004(3) 0.014(3) 0.003(3)
O38 0.016(4) 0.018(4) 0.020(4) 0.001(3) 0.007(3) 0.002(3)
O39 0.018(4) 0.019(4) 0.018(4) 0.000(3) 0.006(3) 0.000(3)
O40 0.026(4) 0.029(4) 0.019(4) 0.004(3) 0.017(3) 0.002(3)
O41 0.015(4) 0.014(4) 0.029(4) -0.004(3) 0.008(3) 0.000(3)
O42 0.015(4) 0.026(4) 0.015(3) -0.002(3) 0.004(3) 0.000(3)
O43 0.020(4) 0.017(4) 0.020(4) 0.001(3) 0.005(3) 0.006(3)
O44 0.002(3) 0.015(3) 0.015(3) -0.002(3) 0.002(3) 0.001(3)
O45 0.017(4) 0.014(3) 0.019(4) 0.001(3) 0.011(3) 0.008(3)
O46 0.014(4) 0.015(4) 0.019(3) 0.000(3) 0.010(3) 0.005(3)
O47 0.016(4) 0.022(4) 0.011(3) 0.001(3) 0.011(3) 0.005(3)
O48 0.020(4) 0.013(3) 0.012(3) 0.003(3) 0.009(3) -0.001(3)
O49 0.009(4) 0.018(4) 0.019(4) -0.003(3) 0.005(3) -0.002(3)
O50 0.007(3) 0.010(3) 0.018(3) 0.001(3) 0.006(3) 0.000(3)
O51 0.010(4) 0.012(3) 0.012(3) -0.004(3) 0.006(3) 0.001(3)
O52 0.014(4) 0.017(4) 0.017(3) 0.001(3) 0.009(3) 0.006(3)
O54 0.012(4) 0.011(3) 0.013(3) -0.002(3) 0.002(3) 0.004(3)
O55 0.018(4) 0.020(4) 0.010(3) 0.004(3) 0.010(3) 0.002(3)
O56 0.011(4) 0.013(3) 0.021(4) -0.001(3) 0.010(3) 0.001(3)
O57 0.016(4) 0.015(4) 0.019(4) -0.002(3) 0.008(3) -0.001(3)
O58 0.018(4) 0.014(3) 0.016(3) 0.003(3) 0.009(3) 0.002(3)
O59 0.020(4) 0.011(3) 0.019(4) 0.003(3) 0.008(3) 0.002(3)
O60 0.011(4) 0.015(3) 0.016(3) 0.003(3) 0.003(3) 0.001(3)
O61 0.015(4) 0.011(3) 0.017(3) 0.001(3) 0.007(3) 0.002(3)
O62 0.018(4) 0.012(3) 0.013(3) -0.002(3) 0.007(3) -0.001(3)
O63 0.014(4) 0.010(3) 0.018(3) 0.002(3) 0.008(3) 0.000(3)
O64 0.019(4) 0.014(3) 0.015(3) 0.001(3) 0.006(3) 0.002(3)
O65 0.009(4) 0.015(3) 0.018(3) -0.001(3) 0.005(3) -0.001(3)
O66 0.007(3) 0.011(3) 0.020(3) 0.001(3) 0.007(3) 0.000(3)
O67 0.012(4) 0.018(4) 0.020(4) 0.000(3) 0.010(3) -0.002(3)
O68 0.014(4) 0.019(4) 0.012(3) -0.002(3) 0.004(3) 0.001(3)
O69 0.019(4) 0.024(4) 0.013(3) -0.006(3) 0.001(3) 0.012(3)
O70 0.016(4) 0.022(4) 0.019(4) 0.000(3) 0.007(3) 0.007(3)
O71 0.020(4) 0.040(4) 0.027(4) 0.001(3) 0.003(3) 0.016(4)
O72 0.023(4) 0.024(4) 0.018(4) -0.011(3) 0.007(3) -0.009(3)
O73 0.029(5) 0.015(4) 0.029(4) 0.000(3) 0.009(4) -0.001(3)
C1 0.027(7) 0.032(6) 0.016(5) -0.001(5) 0.006(5) 0.015(5)
C2 0.022(7) 0.049(8) 0.022(6) -0.007(5) -0.004(5) 0.015(6)
C3 0.042(8) 0.031(7) 0.024(6) -0.001(5) 0.007(6) 0.015(6)
C4 0.017(6) 0.018(6) 0.017(5) -0.009(4) -0.007(4) 0.004(4)
O1W 0.021(4) 0.007(3) 0.011(3) -0.001(2) 0.005(3) -0.003(3)
O2W 0.022(4) 0.011(3) 0.022(4) -0.002(3) 0.014(3) -0.004(3)
O3W 0.026(4) 0.023(4) 0.010(3) -0.001(3) 0.007(3) 0.004(3)
O4W 0.018(4) 0.025(4) 0.018(4) 0.000(3) 0.009(3) -0.007(3)
O5W 0.033(5) 0.015(4) 0.051(5) -0.004(3) 0.030(4) -0.003(3)
O6W 0.031(5) 0.039(5) 0.014(4) -0.006(3) 0.008(3) -0.019(4)
O7W 0.021(4) 0.036(5) 0.017(4) -0.015(3) 0.000(3) 0.003(4)
O8W 0.012(4) 0.013(3) 0.013(3) 0.000(3) 0.003(3) -0.002(3)
O9W 0.020(4) 0.018(4) 0.011(3) 0.001(3) 0.009(3) 0.001(3)
O10W 0.029(5) 0.039(5) 0.033(5) 0.005(4) 0.016(4) -0.006(4)
O11W 0.037(6) 0.054(6) 0.055(6) -0.020(5) 0.025(5) -0.015(5)
O12W 0.037(6) 0.036(5) 0.059(6) 0.006(4) 0.016(5) -0.005(4)
O13W 0.061(8) 0.066(7) 0.059(7) 0.007(6) 0.015(6) -0.004(6)
O14W 0.067(9) 0.045(7) 0.135(12) -0.051(7) 0.028(8) -0.012(6)
O15W 0.034(6) 0.062(6) 0.036(5) -0.018(4) 0.009(4) 0.009(5)
O16W 0.015(9) 0.021(8) 0.067(12) -0.019(8) 0.024(8) -0.004(7)
O17W 0.034(5) 0.034(5) 0.052(6) 0.003(4) 0.012(4) 0.012(4)
O18W 0.033(5) 0.024(4) 0.043(5) 0.001(4) 0.010(4) 0.003(4)
K15 0.050(4) 0.053(4) 0.067(5) 0.000(3) 0.026(4) -0.001(3)
K14 0.051(4) 0.063(4) 0.052(4) -0.020(3) 0.026(3) -0.010(3)
O24W 0.057(8) 0.090(9) 0.047(6) 0.024(6) 0.008(6) 0.002(7)
O26W 0.048(7) 0.092(9) 0.043(6) -0.018(6) 0.007(5) 0.027(6)
O27W 0.028(5) 0.035(5) 0.071(7) 0.014(5) 0.019(5) 0.006(4)
O28W 0.136(13) 0.035(6) 0.044(6) 0.017(5) -0.009(7) -0.009(7)
O29W 0.085(9) 0.055(7) 0.045(6) 0.006(5) 0.011(6) 0.033(6)
O30W 0.067(9) 0.107(11) 0.050(7) -0.011(7) -0.012(6) -0.022(8)
O32W 0.070(8) 0.044(6) 0.060(6) 0.001(5) 0.044(6) -0.009(5)
K13 0.046(4) 0.032(3) 0.054(4) -0.012(3) 0.023(3) -0.014(3)
O36W 0.106(11) 0.066(8) 0.056(7) -0.002(6) 0.041(7) 0.016(7)
O37W 0.127(13) 0.081(9) 0.026(5) -0.008(5) -0.023(7) -0.022(8)
O39W 0.033(7) 0.024(6) 0.022(6) 0.006(5) 0.019(6) -0.003(6)
O41W 0.098(12) 0.132(13) 0.058(8) 0.020(8) 0.003(8) -0.009(10)
O42W 0.026(10) 0.047(11) 0.055(12) -0.007(9) 0.009(9) 0.019(9)

loop_
_atom_type_symbol
_atom_type_description
_atom_type_scat_dispersion_real
_atom_type_scat_dispersion_imag
_atom_type_scat_source
C C 0.0033 0.0016 'International Tables Vol C Tables 4.2.6.8 and 6.1.1.4'
H H 0.0000 0.0000 'International Tables Vol C Tables 4.2.6.8 and 6.1.1.4'
As As 0.0499 2.0058 'International Tables Vol C Tables 4.2.6.8 and 6.1.1.4'
Er Er -0.2586 4.9576 'International Tables Vol C Tables 4.2.6.8 and 6.1.1.4'
K K 0.2009 0.2494 'International Tables Vol C Tables 4.2.6.8 and 6.1.1.4'
O O 0.0106 0.0060 'International Tables Vol C Tables 4.2.6.8 and 6.1.1.4'
W W -0.8490 6.8722 'International Tables Vol C Tables 4.2.6.8 and 6.1.1.4'
Y Y -2.7962 3.5667 'International Tables Vol C Tables 4.2.6.8 and 6.1.1.4'

loop_
_geom_angle_atom_site_label_1
_geom_angle_atom_site_label_2
_geom_angle_atom_site_label_3
_geom_angle
_geom_angle_site_symmetry_1
_geom_angle_site_symmetry_3
_geom_angle_publ_flag
K5 W1 K10 61.85(8) 2_356 2_356 ?
K5 W1 K13 64.91(11) 2_356 . ?
O1 W1 K5 86.4(3) . 2_356 ?
O1 W1 K10 65.6(3) . 2_356 ?
O1 W1 O10 101.1(3) . . ?
O1 W1 O16 100.8(3) . . ?
O1 W1 O17 101.5(3) . . ?
O1 W1 O19 171.3(3) . . ?
O1 W1 O26 99.7(3) . . ?
O1 W1 K13 39.3(3) . . ?
O10 W1 K5 138.0(2) . 2_356 ?
O10 W1 K10 83.6(2) . 2_356 ?
O10 W1 O16 157.8(3) . . ?
O10 W1 O17 90.1(3) . . ?
O10 W1 O19 73.7(3) . . ?
O10 W1 O26 93.0(3) . . ?
O10 W1 K13 139.3(2) . . ?
O16 W1 K5 46.9(2) . 2_356 ?
O16 W1 K10 108.4(2) . 2_356 ?
O16 W1 O19 84.8(3) . . ?
O16 W1 K13 62.0(2) . . ?
O17 W1 K5 129.2(2) . 2_356 ?
O17 W1 K10 164.1(2) . 2_356 ?
O17 W1 O16 82.5(3) . . ?
O17 W1 O19 85.6(3) . . ?
O17 W1 K13 90.1(2) . . ?
O19 W1 K5 92.89(17) . 2_356 ?
O19 W1 K10 106.47(16) . 2_356 ?
O19 W1 K13 146.82(18) . . ?
O26 W1 K5 45.1(2) . 2_356 ?
O26 W1 K10 38.0(2) . 2_356 ?
O26 W1 O16 86.4(3) . . ?
O26 W1 O17 157.6(3) . . ?
O26 W1 O19 74.0(3) . . ?
O26 W1 K13 101.8(2) . . ?
K13 W1 K10 85.28(10) . 2_356 ?
O2 W2 O14 100.0(3) . . ?
O2 W2 O17 100.6(3) . . ?
O2 W2 O18 172.0(3) . . ?
O2 W2 O21 100.1(3) . . ?
O2 W2 O25 101.0(3) . . ?
O14 W2 O18 85.0(3) . . ?
O17 W2 O14 83.2(3) . . ?
O17 W2 O18 86.2(3) . . ?
O21 W2 O14 86.0(3) . . ?
O21 W2 O17 158.1(3) . . ?
O21 W2 O18 73.9(3) . . ?
O25 W2 O14 158.9(3) . . ?
O25 W2 O17 91.4(3) . . ?
O25 W2 O18 74.3(3) . . ?
O25 W2 O21 91.9(3) . . ?
O3 W3 K5 87.4(3) . 2_356 ?
O3 W3 O14 101.6(3) . . ?
O3 W3 O15 169.2(3) . . ?
O3 W3 O16 102.4(3) . . ?
O3 W3 O22 99.0(3) . . ?
O3 W3 O29 99.6(3) . . ?
O14 W3 K5 136.4(2) . 2_356 ?
O14 W3 O15 85.7(3) . . ?
O14 W3 O16 89.3(3) . . ?
O14 W3 O22 89.7(3) . . ?
O14 W3 O29 158.7(3) . . ?
O15 W3 K5 92.81(16) . 2_356 ?
O16 W3 K5 47.2(2) . 2_356 ?
O16 W3 O15 85.5(3) . . ?
O16 W3 O22 158.3(3) . . ?
O16 W3 O29 87.9(3) . . ?
O22 W3 K5 131.4(2) . 2_356 ?
O22 W3 O15 72.8(2) . . ?
O22 W3 O29 85.3(3) . . ?
O29 W3 K5 46.3(2) . 2_356 ?
O29 W3 O15 73.1(3) . . ?
O4 W4 K2 51.3(3) . 4_566 ?
O4 W4 O10 95.2(3) . . ?
O4 W4 O12 99.0(3) . . ?
O4 W4 O13 104.2(3) . . ?
O4 W4 O19 165.7(3) . . ?
O4 W4 O23 98.8(3) . . ?
O10 W4 K2 84.2(2) . 4_566 ?
O10 W4 O19 71.4(2) . . ?
O12 W4 K2 48.0(2) . 4_566 ?
O12 W4 O10 83.5(3) . . ?
O12 W4 O19 85.0(3) . . ?
O12 W4 O23 157.5(3) . . ?
O13 W4 K2 109.8(2) . 4_566 ?
O13 W4 O10 160.5(3) . . ?
O13 W4 O12 95.7(3) . . ?
O13 W4 O19 89.0(3) . . ?
O13 W4 O23 93.3(3) . . ?
O19 W4 K2 129.50(17) . 4_566 ?
O23 W4 K2 145.2(2) . 4_566 ?
O23 W4 O10 81.2(3) . . ?
O23 W4 O19 74.6(2) . . ?
O5 W5 O11 98.9(3) . . ?
O5 W5 O18 168.2(3) . . ?
O5 W5 O21 98.0(3) . . ?
O5 W5 O24 100.6(3) . . ?
O5 W5 O27 105.5(3) . . ?
O5 W5 K15 79.7(3) . . ?
O11 W5 O18 74.2(2) . . ?
O11 W5 O21 83.6(3) . . ?
O11 W5 O24 158.1(3) . . ?
O11 W5 K15 48.5(2) . . ?
O18 W5 K15 101.68(19) . . ?
O21 W5 O18 72.0(2) . . ?
O21 W5 K15 130.1(2) . . ?
O24 W5 O18 84.9(3) . . ?
O24 W5 O21 83.9(3) . . ?
O24 W5 K15 145.8(2) . . ?
O27 W5 O11 94.8(3) . . ?
O27 W5 O18 84.8(3) . . ?
O27 W5 O21 156.4(3) . . ?
O27 W5 O24 89.5(3) . . ?
O27 W5 K15 58.3(2) . . ?
K2 W6 K15 129.59(13) 4_566 . ?
O6 W6 K2 53.2(2) . 4_566 ?
O6 W6 O11 99.3(3) . . ?
O6 W6 O12 99.7(3) . . ?
O6 W6 O18 164.6(3) . . ?
O6 W6 O20 105.1(3) . . ?
O6 W6 O25 93.9(3) . . ?
O6 W6 K15 83.5(3) . . ?
O11 W6 K2 148.0(2) . 4_566 ?
O11 W6 O18 74.3(2) . . ?
O11 W6 O25 81.7(3) . . ?
O11 W6 K15 47.9(2) . . ?
O12 W6 K2 46.7(2) . 4_566 ?
O12 W6 O11 156.5(3) . . ?
O12 W6 O18 83.8(2) . . ?
O12 W6 O25 83.3(3) . . ?
O12 W6 K15 148.7(2) . . ?
O18 W6 K2 127.38(17) . 4_566 ?
O18 W6 K15 101.43(19) . . ?
O20 W6 K2 109.1(2) . 4_566 ?
O20 W6 O11 92.5(3) . . ?
O20 W6 O12 95.8(3) . . ?
O20 W6 O18 89.4(3) . . ?
O20 W6 O25 160.9(3) . . ?
O20 W6 K15 53.8(2) . . ?
O25 W6 K2 84.3(2) . 4_566 ?
O25 W6 O18 71.5(2) . . ?
O25 W6 K15 127.8(2) . . ?
O7 W7 Y1 93.5(3) . . ?
O7 W7 Er1 94.4(7) . . ?
O7 W7 O15 166.4(3) . . ?
O7 W7 O22 96.5(3) . . ?
O7 W7 O24 103.1(3) . . ?
O7 W7 O28 98.4(3) . . ?
O7 W7 O32 102.3(3) . . ?
O15 W7 Y1 88.63(18) . . ?
O15 W7 Er1 86.9(7) . . ?
O22 W7 Y1 133.3(2) . . ?
O22 W7 Er1 129.7(6) . . ?
O22 W7 O15 72.5(3) . . ?
O22 W7 O28 85.6(3) . . ?
O24 W7 Y1 131.6(2) . . ?
O24 W7 Er1 134.4(6) . . ?
O24 W7 O15 85.3(3) . . ?
O24 W7 O22 90.0(3) . . ?
O24 W7 O28 158.4(3) . . ?
O24 W7 O32 93.1(3) . . ?
O28 W7 Y1 47.7(2) . . ?
O28 W7 Er1 44.2(6) . . ?
O28 W7 O15 73.2(2) . . ?
O32 W7 Y1 38.7(2) . . ?
O32 W7 Er1 41.7(6) . . ?
O32 W7 O15 87.7(3) . . ?
O32 W7 O22 159.7(3) . . ?
O32 W7 O28 84.1(3) . . ?
K5 W8 K8 104.25(12) 2_356 3_467 ?
K5 W8 K10 62.66(8) 2_356 2_356 ?
K5 W8 K14 123.39(12) 2_356 . ?
K8 W8 K10 41.59(13) 3_467 2_356 ?
K8 W8 K14 70.73(14) 3_467 . ?
O8 W8 K5 83.2(3) . 2_356 ?
O8 W8 K8 61.4(3) . 3_467 ?
O8 W8 K10 58.0(3) . 2_356 ?
O8 W8 O19 166.7(3) . . ?
O8 W8 O23 97.8(3) . . ?
O8 W8 O26 96.4(3) . . ?
O8 W8 O30 104.6(3) . . ?
O8 W8 O31 102.0(3) . . ?
O8 W8 K14 43.6(3) . . ?
O19 W8 K5 94.13(17) . 2_356 ?
O19 W8 K8 107.09(18) . 3_467 ?
O19 W8 K10 109.24(17) . 2_356 ?
O19 W8 K14 142.19(19) . . ?
O23 W8 K5 131.1(2) . 2_356 ?
O23 W8 K8 41.4(2) . 3_467 ?
O23 W8 K10 76.6(2) . 2_356 ?
O23 W8 O19 74.1(3) . . ?
O23 W8 O26 84.9(3) . . ?
O23 W8 O31 158.1(3) . . ?
O23 W8 K14 83.0(2) . . ?
O26 W8 K5 46.78(19) . 2_356 ?
O26 W8 K8 71.9(2) . 3_467 ?
O26 W8 K10 41.6(2) . 2_356 ?
O26 W8 O19 72.7(2) . . ?
O26 W8 K14 135.3(2) . . ?
O30 W8 K5 131.8(2) . 2_356 ?
O30 W8 K8 121.4(2) . 3_467 ?
O30 W8 K10 158.7(2) . 2_356 ?
O30 W8 O19 86.9(3) . . ?
O30 W8 O23 95.4(3) . . ?
O30 W8 O26 158.8(3) . . ?
O30 W8 O31 88.6(3) . . ?
O30 W8 K14 65.5(2) . . ?
O31 W8 K5 43.8(2) . 2_356 ?
O31 W8 K8 147.6(2) . 3_467 ?
O31 W8 K10 106.2(2) . 2_356 ?
O31 W8 O19 84.6(2) . . ?
O31 W8 O26 83.7(3) . . ?
O31 W8 K14 118.0(2) . . ?
K14 W8 K10 93.73(11) . 2_356 ?
Y1 W9 K5 174.94(10) . 2_356 ?
O9 W9 Y1 94.3(3) . . ?
O9 W9 Er1 92.1(7) . . ?
O9 W9 K5 81.7(2) . 2_356 ?
O9 W9 O15 166.6(3) . . ?
O9 W9 O28 98.8(3) . . ?
O9 W9 O29 96.3(3) . . ?
O9 W9 O31 102.0(3) . . ?
O9 W9 O33 102.8(3) . . ?
O15 W9 Y1 88.04(18) . . ?
O15 W9 Er1 90.1(7) . . ?
O15 W9 K5 96.56(17) . 2_356 ?
O28 W9 Y1 47.1(2) . . ?
O28 W9 Er1 47.4(7) . . ?
O28 W9 K5 136.4(2) . 2_356 ?
O28 W9 O15 73.2(2) . . ?
O29 W9 Y1 133.8(2) . . ?
O29 W9 Er1 134.2(7) . . ?
O29 W9 K5 50.2(2) . 2_356 ?
O29 W9 O15 72.9(2) . . ?
O29 W9 O28 86.7(3) . . ?
O31 W9 Y1 131.3(2) . . ?
O31 W9 Er1 132.0(7) . . ?
O31 W9 K5 47.4(2) . 2_356 ?
O31 W9 O15 86.2(3) . . ?
O31 W9 O28 159.2(3) . . ?
O31 W9 O29 89.9(3) . . ?
O33 W9 Y1 38.8(2) . . ?
O33 W9 Er1 39.5(7) . . ?
O33 W9 K5 139.0(2) . 2_356 ?
O33 W9 O15 87.2(3) . . ?
O33 W9 O28 83.8(3) . . ?
O33 W9 O29 159.7(3) . . ?
O33 W9 O31 92.6(3) . . ?
O40 W10 K1 44.9(2) . . ?
O40 W10 O52 94.9(3) . . ?
O40 W10 O65 170.2(3) . . ?
O40 W10 O68 102.7(3) . . ?
O40 W10 O69 97.7(3) . . ?
O40 W10 O70 92.1(3) . . ?
O40 W10 K14 137.2(3) . 3_467 ?
O52 W10 K1 52.7(2) . . ?
O52 W10 O65 80.5(3) . . ?
O52 W10 O69 156.6(3) . . ?
O52 W10 O70 84.2(3) . . ?
O52 W10 K14 126.1(2) . 3_467 ?
O65 W10 K1 132.58(18) . . ?
O65 W10 K14 50.0(2) . 3_467 ?
O68 W10 K1 97.5(2) . . ?
O68 W10 O52 104.9(3) . . ?
O68 W10 O65 86.8(3) . . ?
O68 W10 O69 91.3(3) . . ?
O68 W10 O70 161.6(3) . . ?
O68 W10 K14 59.1(2) . 3_467 ?
O69 W10 K1 142.7(2) . . ?
O69 W10 O65 83.9(3) . . ?
O69 W10 O70 75.8(3) . . ?
O69 W10 K14 49.6(2) . 3_467 ?
O70 W10 K1 100.6(2) . . ?
O70 W10 O65 78.9(3) . . ?
O70 W10 K14 102.6(2) . 3_467 ?
K14 W10 K1 156.46(12) 3_467 . ?
O37 W11 K2 48.2(2) . . ?
O37 W11 O46 98.3(3) . . ?
O37 W11 O47 102.1(3) . . ?
O37 W11 O48 101.2(3) . . ?
O37 W11 O51 174.1(3) . . ?
O37 W11 O55 101.5(3) . . ?
O46 W11 K2 51.0(2) . . ?
O46 W11 O51 85.8(2) . . ?
O47 W11 K2 103.8(2) . . ?
O47 W11 O46 86.2(3) . . ?
O47 W11 O48 155.3(3) . . ?
O47 W11 O51 73.8(2) . . ?
O47 W11 O55 93.6(3) . . ?
O48 W11 K2 85.7(2) . . ?
O48 W11 O46 82.3(3) . . ?
O48 W11 O51 83.5(2) . . ?
O51 W11 K2 136.58(16) . . ?
O55 W11 K2 147.2(2) . . ?
O55 W11 O46 159.8(3) . . ?
O55 W11 O48 89.8(3) . . ?
O55 W11 O51 74.7(2) . . ?
O36 W12 K6 49.9(3) . 2_446 ?
O36 W12 O44 171.8(3) . . ?
O36 W12 O48 100.2(3) . . ?
O36 W12 O56 98.9(3) . . ?
O36 W12 O58 99.8(3) . . ?
O36 W12 O67 101.9(3) . . ?
O44 W12 K6 133.51(17) . 2_446 ?
O48 W12 K6 97.9(2) . 2_446 ?
O48 W12 O44 87.0(3) . . ?
O48 W12 O58 83.4(3) . . ?
O56 W12 K6 89.4(2) . 2_446 ?
O56 W12 O44 74.5(3) . . ?
O56 W12 O48 159.8(3) . . ?
O56 W12 O58 87.0(3) . . ?
O58 W12 K6 50.3(2) . 2_446 ?
O58 W12 O44 84.9(3) . . ?
O67 W12 K6 151.5(2) . 2_446 ?
O67 W12 O44 73.9(3) . . ?
O67 W12 O48 90.3(3) . . ?
O67 W12 O56 92.2(3) . . ?
O67 W12 O58 158.2(3) . . ?
K2 W13 K6 62.92(11) . 2_446 ?
O34 W13 K2 52.8(2) . . ?
O34 W13 K6 50.4(3) . 2_446 ?
O34 W13 O45 96.2(3) . . ?
O34 W13 O46 100.8(3) . . ?
O34 W13 O50 168.8(3) . . ?
O34 W13 O53 102.2(3) . . ?
O34 W13 O58 101.0(3) . . ?
O45 W13 K2 146.8(2) . . ?
O45 W13 K6 88.9(2) . 2_446 ?
O45 W13 O50 73.6(2) . . ?
O46 W13 K2 49.0(2) . . ?
O46 W13 K6 99.8(2) . 2_446 ?
O46 W13 O45 162.8(3) . . ?
O46 W13 O50 89.6(3) . . ?
O46 W13 O53 92.9(3) . . ?
O46 W13 O58 88.6(3) . . ?
O50 W13 K2 138.16(16) . . ?
O50 W13 K6 132.17(17) . 2_446 ?
O53 W13 K2 109.9(2) . . ?
O53 W13 K6 151.5(2) . 2_446 ?
O53 W13 O45 86.0(3) . . ?
O53 W13 O50 72.8(3) . . ?
O53 W13 O58 156.0(3) . . ?
O58 W13 K2 89.1(2) . . ?
O58 W13 K6 50.7(2) . 2_446 ?
O58 W13 O45 85.5(3) . . ?
O58 W13 O50 83.2(3) . . ?
K4 W14 K1 117.91(6) 4_666 . ?
O38 W14 K1 84.3(2) . . ?
O38 W14 K4 48.8(2) . 4_666 ?
O38 W14 O45 100.2(3) . . ?
O38 W14 O50 171.7(3) . . ?
O38 W14 O52 102.1(3) . . ?
O38 W14 O59 99.5(3) . . ?
O38 W14 O66 100.2(3) . . ?
O45 W14 K1 130.7(2) . . ?
O45 W14 K4 99.8(2) . 4_666 ?
O45 W14 O50 75.8(3) . . ?
O45 W14 O52 157.6(3) . . ?
O45 W14 O66 88.9(3) . . ?
O50 W14 K1 92.88(17) . . ?
O50 W14 K4 138.58(16) . 4_666 ?
O52 W14 K1 50.9(2) . . ?
O52 W14 K4 96.2(2) . 4_666 ?
O52 W14 O50 81.9(2) . . ?
O59 W14 K1 136.6(2) . . ?
O59 W14 K4 50.7(2) . 4_666 ?
O59 W14 O45 91.5(3) . . ?
O59 W14 O50 88.0(3) . . ?
O59 W14 O52 86.5(3) . . ?
O59 W14 O66 159.9(3) . . ?
O66 W14 K1 42.6(2) . . ?
O66 W14 K4 148.66(19) . 4_666 ?
O66 W14 O50 72.7(2) . . ?
O66 W14 O52 85.5(3) . . ?
O42 W15 K4 35.6(2) . . ?
O42 W15 O47 93.4(3) . . ?
O42 W15 O51 164.2(3) . . ?
O42 W15 O54 98.4(3) . . ?
O42 W15 O57 101.1(3) . . ?
O42 W15 O63 105.2(3) . . ?
O47 W15 K4 73.1(2) . . ?
O47 W15 O51 72.0(2) . . ?
O51 W15 K4 138.03(16) . . ?
O54 W15 K4 122.19(18) . . ?
O54 W15 O47 81.2(3) . . ?
O54 W15 O51 74.1(2) . . ?
O57 W15 K4 70.5(2) . . ?
O57 W15 O47 84.7(3) . . ?
O57 W15 O51 83.8(3) . . ?
O57 W15 O54 156.5(3) . . ?
O63 W15 K4 124.6(2) . . ?
O63 W15 O47 161.1(3) . . ?
O63 W15 O51 89.2(3) . . ?
O63 W15 O54 92.5(3) . . ?
O63 W15 O57 94.9(3) . . ?
K3 W16 K7 56.65(8) 3_466 . ?
K3 W16 K8 109.46(11) 3_466 . ?
K3 W16 K14 116.29(11) 3_466 3_467 ?
K7 W16 K8 61.76(12) . . ?
K7 W16 K14 71.94(12) . 3_467 ?
K8 W16 K14 69.31(14) . 3_467 ?
O35 W16 K3 48.3(2) . 3_466 ?
O35 W16 K7 21.2(2) . . ?
O35 W16 K8 61.7(2) . . ?
O35 W16 O44 165.6(3) . . ?
O35 W16 O49 99.0(3) . . ?
O35 W16 O60 104.9(3) . . ?
O35 W16 O61 99.3(3) . . ?
O35 W16 O67 94.7(3) . . ?
O35 W16 K14 91.9(2) . 3_467 ?
O44 W16 K3 135.89(16) . 3_466 ?
O44 W16 K7 166.75(17) . . ?
O44 W16 K8 109.90(18) . . ?
O44 W16 K14 95.74(19) . 3_467 ?
O49 W16 K3 147.2(2) . 3_466 ?
O49 W16 K7 93.8(2) . . ?
O49 W16 K8 37.9(2) . . ?
O49 W16 O44 75.1(2) . . ?
O49 W16 O67 83.0(3) . . ?
O49 W16 K14 58.0(2) . 3_467 ?
O60 W16 K3 97.0(2) . 3_466 ?
O60 W16 K7 84.7(2) . . ?
O60 W16 K8 108.5(2) . . ?
O60 W16 O44 88.7(3) . . ?
O60 W16 O49 93.5(3) . . ?
O60 W16 O61 92.7(3) . . ?
O60 W16 O67 160.4(3) . . ?
O60 W16 K14 39.8(2) . 3_467 ?
O61 W16 K3 51.64(19) . 3_466 ?
O61 W16 K7 107.3(2) . . ?
O61 W16 K8 154.1(2) . . ?
O61 W16 O44 84.5(2) . . ?
O61 W16 O49 158.5(3) . . ?
O61 W16 O67 84.3(3) . . ?
O61 W16 K14 132.3(2) . 3_467 ?
O67 W16 K3 96.19(19) . 3_466 ?
O67 W16 K7 114.7(2) . . ?
O67 W16 K8 80.4(2) . . ?
O67 W16 O44 71.7(2) . . ?
O67 W16 K14 141.1(2) . 3_467 ?
K4 W17 K8 118.39(11) 4_666 . ?
K4 W17 K14 117.10(11) 4_666 3_467 ?
O39 W17 K4 49.8(2) . 4_666 ?
O39 W17 K8 69.0(3) . . ?
O39 W17 O44 167.9(3) . . ?
O39 W17 O49 101.9(3) . . ?
O39 W17 O56 96.8(3) . . ?
O39 W17 O59 99.0(3) . . ?
O39 W17 O65 104.3(3) . . ?
O39 W17 K14 93.7(3) . 3_467 ?
O44 W17 K4 134.02(16) . 4_666 ?
O44 W17 K8 104.45(18) . . ?
O44 W17 K14 93.03(18) . 3_467 ?
O49 W17 K4 151.7(2) . 4_666 ?
O49 W17 K8 33.8(2) . . ?
O49 W17 O44 73.6(2) . . ?
O49 W17 O56 86.2(3) . . ?
O49 W17 O59 157.6(3) . . ?
O49 W17 K14 56.9(2) . 3_467 ?
O56 W17 K4 96.42(19) . 4_666 ?
O56 W17 K8 83.0(2) . . ?
O56 W17 O44 71.9(2) . . ?
O56 W17 K14 143.0(2) . 3_467 ?
O59 W17 K4 49.8(2) . 4_666 ?
O59 W17 K8 160.3(2) . . ?
O59 W17 O44 84.4(2) . . ?
O59 W17 O56 83.1(3) . . ?
O59 W17 K14 130.0(2) . 3_467 ?
O65 W17 K4 93.0(2) . 4_666 ?
O65 W17 K8 109.7(2) . . ?
O65 W17 O44 87.4(3) . . ?
O65 W17 O49 94.8(3) . . ?
O65 W17 O56 158.1(3) . . ?
O65 W17 O59 88.0(3) . . ?
O65 W17 K14 42.1(2) . 3_467 ?
K14 W17 K8 67.91(15) 3_467 . ?
O43 W18 K3 47.6(2) . 3_466 ?
O43 W18 O51 166.9(3) . . ?
O43 W18 O54 99.2(3) . . ?
O43 W18 O55 93.7(3) . . ?
O43 W18 O61 99.8(3) . . ?
O43 W18 O64 104.1(3) . . ?
O51 W18 K3 136.75(17) . 3_466 ?
O54 W18 K3 146.75(18) . 3_466 ?
O54 W18 O51 75.0(2) . . ?
O54 W18 O55 81.6(3) . . ?
O55 W18 K3 96.87(19) . 3_466 ?
O55 W18 O51 73.9(2) . . ?
O61 W18 K3 52.75(19) . 3_466 ?
O61 W18 O51 84.2(2) . . ?
O61 W18 O54 158.3(3) . . ?
O61 W18 O55 86.9(3) . . ?
O64 W18 K3 100.6(2) . 3_466 ?
O64 W18 O51 87.7(3) . . ?
O64 W18 O54 88.2(3) . . ?
O64 W18 O55 160.7(3) . . ?
O64 W18 O61 97.2(3) . . ?
K1 W19 K5 91.92(7) . . ?
O41 W19 K1 80.7(2) . . ?
O41 W19 K5 29.7(2) . . ?
O41 W19 O50 165.3(3) . . ?
O41 W19 O53 96.0(3) . . ?
O41 W19 O57 102.1(3) . . ?
O41 W19 O62 103.3(3) . . ?
O41 W19 O66 97.9(3) . . ?
O50 W19 K1 101.85(17) . . ?
O50 W19 K5 135.75(17) . . ?
O53 W19 K1 133.36(19) . . ?
O53 W19 K5 68.58(19) . . ?
O53 W19 O50 71.6(2) . . ?
O57 W19 K1 141.9(2) . . ?
O57 W19 K5 109.3(2) . . ?
O57 W19 O50 84.9(3) . . ?
O57 W19 O53 84.5(3) . . ?
O57 W19 O66 158.0(3) . . ?
O62 W19 K1 52.5(2) . . ?
O62 W19 K5 130.4(2) . . ?
O62 W19 O50 89.4(3) . . ?
O62 W19 O53 160.7(3) . . ?
O62 W19 O57 90.6(3) . . ?
O62 W19 O66 93.8(3) . . ?
O66 W19 K1 50.8(2) . . ?
O66 W19 K5 84.01(19) . . ?
O66 W19 O50 73.5(2) . . ?
O66 W19 O53 84.3(3) . . ?
W7 Y1 W9 59.01(7) . . ?
W7 Y1 Y2 69.87(12) . . ?
W9 Y1 Y2 106.08(15) . . ?
O28 Y1 W7 34.51(15) . . ?
O28 Y1 W9 34.08(15) . . ?
O28 Y1 Y2 102.1(2) . . ?
O32 Y1 W7 29.92(17) . . ?
O32 Y1 W9 77.6(2) . . ?
O32 Y1 Y2 39.97(19) . . ?
O32 Y1 O28 62.9(2) . . ?
O32 Y1 O33 82.7(3) . . ?
O32 Y1 O63 70.6(2) . . ?
O32 Y1 O2W 132.9(3) . . ?
O32 Y1 O3W 84.0(3) . . ?
O32 Y1 O8W 136.8(3) . . ?
O33 Y1 W7 77.3(2) . . ?
O33 Y1 W9 29.58(16) . . ?
O33 Y1 Y2 94.0(2) . . ?
O33 Y1 O28 62.2(2) . . ?
O33 Y1 O63 138.1(3) . . ?
O33 Y1 O2W 83.3(3) . . ?
O33 Y1 O3W 135.8(3) . . ?
O33 Y1 O8W 67.0(2) . . ?
O63 Y1 W7 92.71(19) . . ?
O63 Y1 W9 148.0(2) . . ?
O63 Y1 Y2 45.15(18) . . ?
O63 Y1 O28 125.3(3) . . ?
O64 Y1 W7 146.2(2) . . ?
O64 Y1 W9 140.0(2) . . ?
O64 Y1 Y2 112.4(2) . . ?
O64 Y1 O28 138.4(3) . . ?
O64 Y1 O32 141.1(3) . . ?
O64 Y1 O33 133.9(3) . . ?
O64 Y1 O63 71.9(2) . . ?
O64 Y1 O1W 103.9(3) . . ?
O64 Y1 O2W 74.0(3) . . ?
O64 Y1 O3W 76.4(3) . . ?
O64 Y1 O8W 68.6(3) . . ?
O1W Y1 W7 98.4(2) . . ?
O1W Y1 W9 97.5(2) . . ?
O1W Y1 Y2 41.48(19) . . ?
O1W Y1 O28 117.4(3) . . ?
O1W Y1 O32 72.2(3) . . ?
O1W Y1 O33 71.2(3) . . ?
O1W Y1 O63 70.2(2) . . ?
O1W Y1 O2W 142.1(3) . . ?
O1W Y1 O3W 141.8(3) . . ?
O1W Y1 O8W 69.4(2) . . ?
O2W Y1 W7 103.0(2) . . ?
O2W Y1 W9 68.47(19) . . ?
O2W Y1 Y2 172.8(3) . . ?
O2W Y1 O28 70.7(2) . . ?
O2W Y1 O63 138.5(3) . . ?
O2W Y1 O3W 75.6(3) . . ?
O2W Y1 O8W 75.0(3) . . ?
O3W Y1 W7 70.4(2) . . ?
O3W Y1 W9 106.3(2) . . ?
O3W Y1 Y2 102.1(2) . . ?
O3W Y1 O28 74.2(3) . . ?
O3W Y1 O63 73.9(2) . . ?
O3W Y1 O8W 139.2(3) . . ?
O8W Y1 W7 144.2(2) . . ?
O8W Y1 W9 88.50(19) . . ?
O8W Y1 Y2 110.1(2) . . ?
O8W Y1 O28 120.6(3) . . ?
O8W Y1 O63 112.6(3) . . ?
Y1 Y2 K1 124.13(16) . . ?
Y1 Y2 K15 158.0(2) . . ?
K1 Y2 K15 64.96(13) . . ?
O27 Y2 Y1 115.1(3) . . ?
O27 Y2 K1 102.7(2) . . ?
O27 Y2 O62 143.6(3) . . ?
O27 Y2 O63 140.4(3) . . ?
O27 Y2 O1W 121.3(3) . . ?
O27 Y2 O4W 74.7(3) . . ?
O27 Y2 O5W 73.9(3) . . ?
O27 Y2 O6W 79.3(3) . . ?
O27 Y2 K15 44.5(2) . . ?
O32 Y2 Y1 40.7(2) . . ?
O32 Y2 K1 151.5(3) . . ?
O32 Y2 O27 76.4(3) . . ?
O32 Y2 O62 140.0(3) . . ?
O32 Y2 O63 72.4(3) . . ?
O32 Y2 O1W 72.3(3) . . ?
O32 Y2 O4W 115.4(3) . . ?
O32 Y2 O5W 145.7(4) . . ?
O32 Y2 O6W 85.1(3) . . ?
O32 Y2 K15 120.8(3) . . ?
O62 Y2 Y1 100.2(2) . . ?
O62 Y2 K1 46.12(19) . . ?
O62 Y2 O63 71.6(3) . . ?
O62 Y2 O1W 79.9(3) . . ?
O62 Y2 O4W 83.9(3) . . ?
O62 Y2 O5W 71.7(3) . . ?
O62 Y2 O6W 101.4(3) . . ?
O62 Y2 K15 99.2(2) . . ?
O63 Y2 Y1 46.73(18) . . ?
O63 Y2 K1 116.4(2) . . ?
O63 Y2 K15 152.3(2) . . ?
O1W Y2 Y1 40.82(18) . . ?
O1W Y2 K1 84.9(2) . . ?
O1W Y2 O63 70.9(3) . . ?
O1W Y2 O4W 75.9(3) . . ?
O1W Y2 O5W 139.2(4) . . ?
O1W Y2 K15 134.6(3) . . ?
O4W Y2 Y1 113.0(2) . . ?
O4W Y2 K1 40.2(2) . . ?
O4W Y2 O63 141.5(3) . . ?
O4W Y2 O5W 72.6(3) . . ?
O4W Y2 K15 59.0(2) . . ?
O5W Y2 Y1 170.0(3) . . ?
O5W Y2 K1 54.4(2) . . ?
O5W Y2 O63 123.7(3) . . ?
O5W Y2 K15 32.0(2) . . ?
O6W Y2 Y1 103.9(3) . . ?
O6W Y2 K1 123.0(3) . . ?
O6W Y2 O63 74.4(3) . . ?
O6W Y2 O1W 142.9(4) . . ?
O6W Y2 O4W 141.2(4) . . ?
O6W Y2 O5W 72.9(3) . . ?
O6W Y2 K15 82.3(3) . . ?
Y1 Y3 K14 104.33(14) . 3_467 ?
Y1 Y3 K14 151.31(16) . . ?
O30 Y3 Y1 115.5(2) . . ?
O30 Y3 O33 77.8(3) . . ?
O30 Y3 O68 142.9(3) . . ?
O30 Y3 O72 80.8(3) . 3_467 ?
O30 Y3 O1W 119.3(3) . . ?
O30 Y3 O7W 83.5(3) . . ?
O30 Y3 O8W 140.8(3) . . ?
O30 Y3 O9W 71.4(3) . . ?
O30 Y3 K14 55.3(2) . . ?
O30 Y3 K14 131.3(2) . 3_467 ?
O33 Y3 Y1 39.85(18) . . ?
O33 Y3 O68 134.1(3) . . ?
O33 Y3 O72 80.5(3) . 3_467 ?
O33 Y3 O1W 69.7(3) . . ?
O33 Y3 O7W 150.0(3) . . ?
O33 Y3 O8W 69.6(3) . . ?
O33 Y3 O9W 116.4(3) . . ?
O33 Y3 K14 116.7(2) . . ?
O33 Y3 K14 126.5(2) . 3_467 ?
O68 Y3 Y1 94.2(2) . . ?
O68 Y3 O72 117.8(3) . 3_467 ?
O68 Y3 O1W 70.0(3) . . ?
O68 Y3 O7W 73.0(3) . . ?
O68 Y3 O8W 76.2(3) . . ?
O68 Y3 O9W 76.0(3) . . ?
O68 Y3 K14 107.3(2) . . ?
O68 Y3 K14 51.9(2) . 3_467 ?
O72 Y3 Y1 98.8(2) 3_467 . ?
O72 Y3 O1W 137.7(3) 3_467 . ?
O72 Y3 O7W 73.4(3) 3_467 . ?
O72 Y3 O8W 73.1(3) 3_467 . ?
O72 Y3 O9W 142.3(3) 3_467 . ?
O72 Y3 K14 54.6(2) 3_467 . ?
O72 Y3 K14 66.0(2) 3_467 3_467 ?
O1W Y3 Y1 39.71(17) . . ?
O1W Y3 K14 167.6(2) . . ?
O1W Y3 K14 109.1(2) . 3_467 ?
O7W Y3 Y1 158.5(3) . . ?
O7W Y3 O1W 140.4(3) . . ?
O7W Y3 O8W 115.1(3) . . ?
O7W Y3 K14 34.3(2) . . ?
O7W Y3 K14 54.2(2) . 3_467 ?
O8W Y3 Y1 43.79(18) . . ?
O8W Y3 O1W 68.8(2) . . ?
O8W Y3 K14 61.7(2) . 3_467 ?
O8W Y3 K14 122.9(2) . . ?
O9W Y3 Y1 115.8(2) . . ?
O9W Y3 O1W 79.3(2) . . ?
O9W Y3 O7W 78.5(3) . . ?
O9W Y3 O8W 143.2(3) . . ?
O9W Y3 K14 88.3(2) . . ?
O9W Y3 K14 115.5(2) . 3_467 ?
K14 Y3 K14 76.26(16) 3_467 . ?
W7 Er1 Er3 110.9(13) . . ?
W9 Er1 W7 60.8(7) . . ?
W9 Er1 Er3 72.8(10) . . ?
O28 Er1 W7 34.2(6) . . ?
O28 Er1 W9 36.4(5) . . ?
O28 Er1 Er3 107.2(14) . . ?
O28 Er1 O63 121.9(16) . . ?
O32 Er1 W7 30.9(6) . . ?
O32 Er1 W9 80.2(11) . . ?
O32 Er1 Er3 97.7(14) . . ?
O32 Er1 O28 63.9(11) . . ?
O32 Er1 O63 65.8(9) . . ?
O32 Er1 O1W 68.8(11) . . ?
O32 Er1 O3W 81.6(13) . . ?
O32 Er1 O8W 134.9(18) . . ?
O33 Er1 W7 79.1(12) . . ?
O33 Er1 W9 32.0(6) . . ?
O33 Er1 Er3 41.3(9) . . ?
O33 Er1 O28 66.1(11) . . ?
O33 Er1 O32 83.6(15) . . ?
O33 Er1 O63 133.1(17) . . ?
O33 Er1 O64 137.8(19) . . ?
O33 Er1 O1W 71.3(12) . . ?
O33 Er1 O3W 142.1(19) . . ?
O33 Er1 O8W 69.8(11) . . ?
O63 Er1 W7 89.4(10) . . ?
O63 Er1 W9 145.7(16) . . ?
O63 Er1 Er3 106.5(13) . . ?
O64 Er1 W7 143.0(15) . . ?
O64 Er1 W9 147.1(14) . . ?
O64 Er1 Er3 103.3(14) . . ?
O64 Er1 O28 142.8(18) . . ?
O64 Er1 O32 132.1(15) . . ?
O64 Er1 O63 67.1(9) . . ?
O64 Er1 O1W 98.5(14) . . ?
O64 Er1 O3W 74.6(12) . . ?
O64 Er1 O8W 68.5(12) . . ?
O1W Er1 W7 96.5(13) . . ?
O1W Er1 W9 99.8(13) . . ?
O1W Er1 Er3 43.8(9) . . ?
O1W Er1 O28 118.2(18) . . ?
O1W Er1 O63 65.0(8) . . ?
O1W Er1 O8W 68.4(11) . . ?
O2W Er1 W7 107.6(14) . . ?
O2W Er1 W9 73.7(9) . . ?
O2W Er1 Er3 104.6(14) . . ?
O2W Er1 O28 76.1(11) . . ?
O2W Er1 O32 138.4(19) . . ?
O2W Er1 O33 90.5(12) . . ?
O2W Er1 O63 136.0(18) . . ?
O2W Er1 O64 76.0(14) . . ?
O2W Er1 O1W 146.6(19) . . ?
O2W Er1 O3W 78.3(13) . . ?
O2W Er1 O8W 79.2(13) . . ?
O3W Er1 W7 70.4(10) . . ?
O3W Er1 W9 110.8(13) . . ?
O3W Er1 Er3 176.0(15) . . ?
O3W Er1 O28 76.1(12) . . ?
O3W Er1 O63 69.6(9) . . ?
O3W Er1 O1W 132.8(14) . . ?
O3W Er1 O8W 140(2) . . ?
O8W Er1 W7 148.3(16) . . ?
O8W Er1 W9 93.4(11) . . ?
O8W Er1 Er3 39.2(8) . . ?
O8W Er1 O28 128.6(15) . . ?
O8W Er1 O63 107.3(14) . . ?
Er1 Er2 K1 120.8(14) . . ?
Er1 Er2 K15 152.9(16) . . ?
K1 Er2 K15 65.5(8) . . ?
O27 Er2 Er1 109.6(18) . . ?
O27 Er2 K1 102.4(17) . . ?
O27 Er2 O32 74.9(17) . . ?
O27 Er2 O62 146(3) . . ?
O27 Er2 O63 141(2) . . ?
O27 Er2 O1W 115(2) . . ?
O27 Er2 O4W 73.0(16) . . ?
O27 Er2 O5W 76.4(17) . . ?
O27 Er2 K15 45.9(10) . . ?
O32 Er2 Er1 37.6(10) . . ?
O32 Er2 K1 145.0(16) . . ?
O32 Er2 O63 71.2(15) . . ?
O32 Er2 O1W 68.1(12) . . ?
O32 Er2 O4W 109.0(19) . . ?
O32 Er2 K15 120.8(19) . . ?
O62 Er2 Er1 99.1(18) . . ?
O62 Er2 K1 45.7(10) . . ?
O62 Er2 O32 136(2) . . ?
O62 Er2 O63 72.2(17) . . ?
O62 Er2 O1W 77.1(16) . . ?
O62 Er2 O4W 82.4(17) . . ?
O62 Er2 O5W 74.4(16) . . ?
O62 Er2 K15 101.6(16) . . ?
O63 Er2 Er1 46.8(10) . . ?
O63 Er2 K1 116.1(18) . . ?
O63 Er2 O1W 68.4(14) . . ?
O63 Er2 K15 158.7(16) . . ?
O1W Er2 Er1 39.0(10) . . ?
O1W Er2 K1 82.6(13) . . ?
O1W Er2 K15 131.1(17) . . ?
O4W Er2 Er1 105.9(15) . . ?
O4W Er2 K1 40.5(9) . . ?
O4W Er2 O63 136(2) . . ?
O4W Er2 O1W 71.3(13) . . ?
O4W Er2 K15 60.2(11) . . ?
O5W Er2 Er1 173(2) . . ?
O5W Er2 K1 54.0(11) . . ?
O5W Er2 O32 149(3) . . ?
O5W Er2 O63 130(2) . . ?
O5W Er2 O1W 137(2) . . ?
O5W Er2 O4W 73.0(15) . . ?
O5W Er2 K15 32.0(9) . . ?
O6W Er2 Er1 104.8(19) . . ?
O6W Er2 K1 127.9(18) . . ?
O6W Er2 O27 82.8(18) . . ?
O6W Er2 O32 86.8(18) . . ?
O6W Er2 O62 107(2) . . ?
O6W Er2 O63 77.3(16) . . ?
O6W Er2 O1W 142(3) . . ?
O6W Er2 O4W 146(3) . . ?
O6W Er2 O5W 78.2(15) . . ?
O6W Er2 K15 85.6(15) . . ?
O30 Er3 Er1 111.4(14) . . ?
O30 Er3 O9W 65.8(8) . . ?
O30 Er3 K14 129.8(13) . 3_467 ?
O33 Er3 Er1 39.3(9) . . ?
O33 Er3 O30 73.5(10) . . ?
O33 Er3 O72 80.6(12) . 3_467 ?
O33 Er3 O1W 70.6(11) . . ?
O33 Er3 O7W 144.9(16) . . ?
O33 Er3 O9W 110.7(14) . . ?
O33 Er3 K14 132.5(12) . 3_467 ?
O68 Er3 Er1 102.5(13) . . ?
O68 Er3 O30 136.8(17) . . ?
O68 Er3 O33 140.8(17) . . ?
O68 Er3 O72 123.9(16) . 3_467 ?
O68 Er3 O1W 73.2(11) . . ?
O68 Er3 O7W 74.2(12) . . ?
O68 Er3 O8W 82.9(11) . . ?
O68 Er3 O9W 75.3(11) . . ?
O68 Er3 K14 54.9(8) . 3_467 ?
O72 Er3 Er1 98.9(13) 3_467 . ?
O72 Er3 O30 77.0(11) 3_467 . ?
O72 Er3 O1W 143.5(17) 3_467 . ?
O72 Er3 O7W 72.9(11) 3_467 . ?
O72 Er3 O9W 134.7(15) 3_467 . ?
O72 Er3 K14 69.2(9) 3_467 3_467 ?
O1W Er3 Er1 44.7(9) . . ?
O1W Er3 O30 113.9(14) . . ?
O1W Er3 O7W 141.8(17) . . ?
O1W Er3 O9W 77.9(11) . . ?
O1W Er3 K14 115.4(11) . 3_467 ?
O7W Er3 Er1 166.0(15) . . ?
O7W Er3 O30 78.4(11) . . ?
O7W Er3 O9W 75.1(10) . . ?
O7W Er3 K14 57.1(7) . 3_467 ?
O8W Er3 Er1 44.8(10) . . ?
O8W Er3 O30 140.2(18) . . ?
O8W Er3 O33 72.8(11) . . ?
O8W Er3 O72 77.2(11) . 3_467 ?
O8W Er3 O1W 73.3(11) . . ?
O8W Er3 O7W 121.3(15) . . ?
O8W Er3 O9W 147.8(17) . . ?
O8W Er3 K14 65.4(8) . 3_467 ?
O9W Er3 Er1 117.7(14) . . ?
O9W Er3 K14 116.7(12) . 3_467 ?
O15 As1 O18 97.8(3) . . ?
O19 As1 O15 97.6(3) . . ?
O19 As1 O18 97.6(3) . . ?
O44 As2 O50 96.8(3) . . ?
O44 As2 O51 98.6(3) . . ?
O50 As2 O51 97.0(3) . . ?
W10 K1 W14 54.51(4) . . ?
W19 K1 W10 87.22(7) . . ?
W19 K1 W14 51.07(4) . . ?
O40 K1 W10 24.00(13) . . ?
O40 K1 W14 74.41(15) . . ?
O40 K1 W19 111.14(16) . . ?
O40 K1 O52 50.85(19) . . ?
O40 K1 O62 96.9(2) . . ?
O40 K1 O5W 134.2(2) . . ?
O52 K1 W10 28.03(12) . . ?
O52 K1 W14 27.94(12) . . ?
O52 K1 W19 62.86(13) . . ?
O52 K1 O5W 113.3(2) . . ?
O62 K1 W10 76.14(14) . . ?
O62 K1 W14 64.53(15) . . ?
O62 K1 W19 27.94(13) . . ?
O62 K1 O52 61.43(18) . . ?
O62 K1 O5W 51.84(19) . . ?
O66 K1 W10 78.36(14) . . ?
O66 K1 W14 26.37(13) . . ?
O66 K1 W19 31.04(13) . . ?
O66 K1 O40 100.1(2) . . ?
O66 K1 O52 50.35(18) . . ?
O66 K1 O62 54.53(19) . . ?
O66 K1 O5W 87.6(2) . . ?
O4W K1 W10 86.30(16) . . ?
O4W K1 W14 121.93(17) . . ?
O4W K1 W19 91.58(16) . . ?
O4W K1 O40 84.0(2) . . ?
O4W K1 O52 100.2(2) . . ?
O4W K1 O62 65.6(2) . . ?
O4W K1 O66 120.1(2) . . ?
O4W K1 O5W 54.3(2) . . ?
O4W K1 O12W 71.9(3) . . ?
O4W K1 O13W 110.6(3) . . ?
O5W K1 W10 122.92(15) . . ?
O5W K1 W14 109.68(16) . . ?
O5W K1 W19 58.67(14) . . ?
O12W K1 W10 137.4(2) . . ?
O12W K1 W14 165.0(2) . . ?
O12W K1 W19 128.3(2) . . ?
O12W K1 O40 115.1(3) . . ?
O12W K1 O52 165.4(3) . . ?
O12W K1 O62 122.8(3) . . ?
O12W K1 O66 144.2(3) . . ?
O12W K1 O5W 72.7(2) . . ?
O12W K1 O13W 76.8(3) . . ?
O13W K1 W10 77.5(2) . . ?
O13W K1 W14 101.2(3) . . ?
O13W K1 W19 151.9(3) . . ?
O13W K1 O40 56.8(3) . . ?
O13W K1 O52 95.2(3) . . ?
O13W K1 O62 153.5(3) . . ?
O13W K1 O66 121.4(3) . . ?
O13W K1 O5W 149.0(3) . . ?
O14W K1 W10 125.2(3) . . ?
O14W K1 W14 76.5(3) . . ?
O14W K1 W19 78.5(3) . . ?
O14W K1 O40 130.1(3) . . ?
O14W K1 O52 103.9(3) . . ?
O14W K1 O62 105.8(4) . . ?
O14W K1 O66 62.5(4) . . ?
O14W K1 O4W 145.8(3) . . ?
O14W K1 O5W 93.6(3) . . ?
O14W K1 O12W 88.6(4) . . ?
O14W K1 O13W 91.1(4) . . ?
W4 K2 W6 59.24(5) 4_665 4_665 ?
W4 K2 W13 110.84(8) 4_665 . ?
W11 K2 W4 170.28(11) . 4_665 ?
W11 K2 W6 128.76(9) . 4_665 ?
W11 K2 W13 60.49(5) . . ?
W13 K2 W6 168.30(11) . 4_665 ?
O4 K2 W4 27.64(14) 4_665 4_665 ?
O4 K2 W6 84.97(15) 4_665 4_665 ?
O4 K2 W11 146.08(17) 4_665 . ?
O4 K2 W13 86.66(16) 4_665 . ?
O4 K2 O6 108.2(2) 4_665 4_665 ?
O4 K2 O34 59.6(2) 4_665 . ?
O6 K2 W4 85.19(15) 4_665 4_665 ?
O6 K2 W6 27.52(13) 4_665 4_665 ?
O6 K2 W11 103.73(16) 4_665 . ?
O6 K2 W13 163.73(17) 4_665 . ?
O12 K2 W4 30.95(14) 4_665 4_665 ?
O12 K2 W6 30.19(14) 4_665 4_665 ?
O12 K2 W11 154.56(19) 4_665 . ?
O12 K2 W13 138.53(18) 4_665 . ?
O12 K2 O4 58.4(2) 4_665 4_665 ?
O12 K2 O6 57.6(2) 4_665 4_665 ?
O12 K2 O34 112.8(2) 4_665 . ?
O12 K2 O37 130.3(2) 4_665 . ?
O12 K2 O46 155.5(3) 4_665 . ?
O34 K2 W4 83.70(15) . 4_665 ?
O34 K2 W6 142.76(16) . 4_665 ?
O34 K2 W11 87.79(15) . . ?
O34 K2 W13 27.32(14) . . ?
O34 K2 O6 167.4(2) . 4_665 ?
O37 K2 W4 161.07(18) . 4_665 ?
O37 K2 W6 101.93(16) . 4_665 ?
O37 K2 W11 27.15(14) . . ?
O37 K2 W13 87.63(16) . . ?
O37 K2 O4 169.0(3) . 4_665 ?
O37 K2 O6 76.6(2) . 4_665 ?
O37 K2 O34 114.9(2) . . ?
O37 K2 O46 59.4(2) . . ?
O46 K2 W4 137.82(17) . 4_665 ?
O46 K2 W6 156.21(19) . 4_665 ?
O46 K2 W11 32.69(14) . . ?
O46 K2 W13 29.50(14) . . ?
O46 K2 O4 115.9(2) . 4_665 ?
O46 K2 O6 135.8(2) . 4_665 ?
O46 K2 O34 56.4(2) . . ?
O40W K2 W4 77.3(4) . 4_665 ?
O40W K2 W6 75.4(3) . 4_665 ?
O40W K2 W11 98.7(4) . . ?
O40W K2 W13 96.9(4) . . ?
O40W K2 O4 93.0(4) . 4_665 ?
O40W K2 O6 89.1(4) . 4_665 ?
O40W K2 O12 66.3(4) . 4_665 ?
O40W K2 O34 94.2(4) . . ?
O40W K2 O37 97.0(4) . . ?
O40W K2 O46 91.5(4) . . ?
O35W K2 W4 87.8(4) . 4_665 ?
O35W K2 W6 90.3(4) . 4_665 ?
O35W K2 W11 97.2(4) . . ?
O35W K2 W13 95.7(4) . . ?
O35W K2 O4 76.6(4) . 4_665 ?
O35W K2 O6 81.7(4) . 4_665 ?
O35W K2 O12 96.8(4) . 4_665 ?
O35W K2 O34 91.9(4) . . ?
O35W K2 O37 94.6(4) . . ?
O35W K2 O46 105.0(4) . . ?
O35W K2 O40W 163.1(5) . . ?
W16 K3 K2 174.51(9) 3_466 . ?
W18 K3 W16 57.74(4) 3_466 3_466 ?
W18 K3 K2 116.90(9) 3_466 . ?
K7 K3 W16 62.75(8) 3_466 3_466 ?
K7 K3 W18 114.70(9) 3_466 3_466 ?
K7 K3 K2 122.54(10) 3_466 . ?
O6 K3 W16 138.89(16) 4_665 3_466 ?
O6 K3 W18 110.92(17) 4_665 3_466 ?
O6 K3 K2 42.21(15) 4_665 . ?
O6 K3 K7 96.38(17) 4_665 3_466 ?
O6 K3 O35 133.2(2) 4_665 3_466 ?
O6 K3 O43 90.2(2) 4_665 3_466 ?
O6 K3 O61 135.4(2) 4_665 3_466 ?
O6 K3 O19W 149.1(3) 4_665 . ?
O6 K3 O27W 70.4(2) 4_665 3_466 ?
O35 K3 W16 25.63(13) 3_466 3_466 ?
O35 K3 W18 83.33(14) 3_466 3_466 ?
O35 K3 K2 159.76(17) 3_466 . ?
O35 K3 K7 40.35(15) 3_466 3_466 ?
O35 K3 O61 55.25(18) 3_466 3_466 ?
O35 K3 O27W 63.9(2) 3_466 3_466 ?
O37 K3 W16 139.12(17) . 3_466 ?
O37 K3 W18 100.00(16) . 3_466 ?
O37 K3 K2 37.73(15) . . ?
O37 K3 K7 144.06(19) . 3_466 ?
O37 K3 O6 78.8(2) . 4_665 ?
O37 K3 O35 144.6(2) . 3_466 ?
O37 K3 O43 80.4(2) . 3_466 ?
O37 K3 O61 116.6(2) . 3_466 ?
O37 K3 O17W 103.3(3) . 3_466 ?
O37 K3 O19W 70.8(3) . . ?
O37 K3 O27W 148.8(2) . 3_466 ?
O43 K3 W16 83.84(14) 3_466 3_466 ?
O43 K3 W18 26.17(13) 3_466 3_466 ?
O43 K3 K2 90.86(16) 3_466 . ?
O43 K3 K7 135.52(17) 3_466 3_466 ?
O43 K3 O35 109.3(2) 3_466 3_466 ?
O43 K3 O61 55.46(19) 3_466 3_466 ?
O43 K3 O19W 79.7(3) 3_466 . ?
O43 K3 O27W 104.1(2) 3_466 3_466 ?
O61 K3 W16 29.92(12) 3_466 3_466 ?
O61 K3 W18 29.54(13) 3_466 3_466 ?
O61 K3 K2 144.59(15) 3_466 . ?
O61 K3 K7 92.00(15) 3_466 3_466 ?
O17W K3 W16 99.90(19) 3_466 3_466 ?
O17W K3 W18 156.0(2) 3_466 3_466 ?
O17W K3 K2 85.6(2) 3_466 . ?
O17W K3 K7 41.4(2) 3_466 3_466 ?
O17W K3 O6 79.5(2) 3_466 4_665 ?
O17W K3 O35 74.4(2) 3_466 3_466 ?
O17W K3 O43 168.0(3) 3_466 3_466 ?
O17W K3 O61 129.6(2) 3_466 3_466 ?
O17W K3 O19W 112.3(3) 3_466 . ?
O17W K3 O27W 66.9(3) 3_466 3_466 ?
O19W K3 W16 69.4(2) . 3_466 ?
O19W K3 W18 70.3(2) . 3_466 ?
O19W K3 K2 108.3(2) . . ?
O19W K3 K7 111.3(3) . 3_466 ?
O19W K3 O35 77.5(3) . 3_466 ?
O19W K3 O61 59.4(3) . 3_466 ?
O19W K3 O27W 140.3(3) . 3_466 ?
O27W K3 W16 71.80(17) 3_466 3_466 ?
O27W K3 W18 95.55(19) 3_466 3_466 ?
O27W K3 K2 111.07(18) 3_466 . ?
O27W K3 K7 40.13(19) 3_466 3_466 ?
O27W K3 O61 89.7(2) 3_466 3_466 ?
W14 K4 W15 123.04(7) 4_565 . ?
W14 K4 W17 59.02(4) 4_565 4_565 ?
W17 K4 W15 171.40(8) 4_565 . ?
O38 K4 W14 26.53(14) 4_565 4_565 ?
O38 K4 W15 96.56(15) 4_565 . ?
O38 K4 W17 84.93(15) 4_565 4_565 ?
O38 K4 O39 110.9(2) 4_565 4_565 ?
O38 K4 O59 56.4(2) 4_565 4_565 ?
O38 K4 O70 66.4(2) 4_565 4_565 ?
O38 K4 C1 89.3(3) 4_565 4_565 ?
O38 K4 O41W 83.8(3) 4_565 4_565 ?
O39 K4 W14 85.33(15) 4_565 4_565 ?
O39 K4 W15 149.71(16) 4_565 . ?
O39 K4 W17 26.35(13) 4_565 4_565 ?
O39 K4 C1 68.6(3) 4_565 4_565 ?
O42 K4 W14 102.54(16) . 4_565 ?
O42 K4 W15 21.04(15) . . ?
O42 K4 W17 156.96(18) . 4_565 ?
O42 K4 O38 76.0(2) . 4_565 ?
O42 K4 O39 161.9(2) . 4_565 ?
O42 K4 O59 132.5(2) . 4_565 ?
O42 K4 O70 95.6(2) . 4_565 ?
O42 K4 O71 84.7(2) . 4_565 ?
O42 K4 C1 95.3(3) . 4_565 ?
O42 K4 O41W 72.7(3) . 4_565 ?
O59 K4 W14 29.92(13) 4_565 4_565 ?
O59 K4 W15 152.76(16) 4_565 . ?
O59 K4 W17 30.75(13) 4_565 4_565 ?
O59 K4 O39 56.81(19) 4_565 4_565 ?
O59 K4 C1 84.4(2) 4_565 4_565 ?
O59 K4 O41W 100.4(3) 4_565 4_565 ?
O70 K4 W14 62.78(14) 4_565 4_565 ?
O70 K4 W15 108.38(15) 4_565 . ?
O70 K4 W17 64.42(14) 4_565 4_565 ?
O70 K4 O39 73.3(2) 4_565 4_565 ?
O70 K4 O59 66.6(2) 4_565 4_565 ?
O70 K4 C1 23.9(2) 4_565 4_565 ?
O70 K4 O41W 149.9(3) 4_565 4_565 ?
O71 K4 W14 108.39(17) 4_565 4_565 ?
O71 K4 W15 83.07(17) 4_565 . ?
O71 K4 W17 88.39(17) 4_565 4_565 ?
O71 K4 O38 106.3(2) 4_565 4_565 ?
O71 K4 O39 77.3(2) 4_565 4_565 ?
O71 K4 O59 106.5(2) 4_565 4_565 ?
O71 K4 O70 45.6(2) 4_565 4_565 ?
O71 K4 C1 22.9(2) 4_565 4_565 ?
O71 K4 O41W 152.5(3) 4_565 4_565 ?
C1 K4 W14 86.3(2) 4_565 4_565 ?
C1 K4 W15 100.2(2) 4_565 . ?
C1 K4 W17 71.3(2) 4_565 4_565 ?
O15W K4 W14 154.9(2) . 4_565 ?
O15W K4 W15 70.46(19) . . ?
O15W K4 W17 111.2(2) . 4_565 ?
O15W K4 O38 155.0(3) . 4_565 ?
O15W K4 O39 87.8(3) . 4_565 ?
O15W K4 O42 91.2(2) . . ?
O15W K4 O59 132.4(2) . 4_565 ?
O15W K4 O70 137.3(3) . 4_565 ?
O15W K4 O71 93.6(3) . 4_565 ?
O15W K4 C1 113.5(3) . 4_565 ?
O15W K4 O41W 71.9(4) . 4_565 ?
O41W K4 W14 92.1(3) 4_565 4_565 ?
O41W K4 W15 70.2(3) 4_565 . ?
O41W K4 W17 118.4(3) 4_565 4_565 ?
O41W K4 O39 123.8(3) 4_565 4_565 ?
O41W K4 C1 167.4(4) 4_565 4_565 ?
W3 K5 W1 57.62(5) 2_346 2_346 ?
W3 K5 W8 82.33(7) 2_346 2_346 ?
W8 K5 W1 52.20(4) 2_346 2_346 ?
W9 K5 W1 82.55(7) 2_346 2_346 ?
W9 K5 W3 53.59(5) 2_346 2_346 ?
W9 K5 W8 58.62(6) 2_346 2_346 ?
O16 K5 W1 29.47(14) 2_346 2_346 ?
O16 K5 W3 28.47(14) 2_346 2_346 ?
O16 K5 W8 67.75(15) 2_346 2_346 ?
O16 K5 W9 68.10(16) 2_346 2_346 ?
O26 K5 W1 27.78(14) 2_346 2_346 ?
O26 K5 W3 79.42(15) 2_346 2_346 ?
O26 K5 W8 30.74(15) 2_346 2_346 ?
O26 K5 W9 81.66(16) 2_346 2_346 ?
O26 K5 O16 54.2(2) 2_346 2_346 ?
O29 K5 W1 80.77(15) 2_346 2_346 ?
O29 K5 W3 29.35(14) 2_346 2_346 ?
O29 K5 W8 82.37(16) 2_346 2_346 ?
O29 K5 W9 31.46(15) 2_346 2_346 ?
O29 K5 O16 54.8(2) 2_346 2_346 ?
O29 K5 O26 94.2(2) 2_346 2_346 ?
O31 K5 W1 66.97(15) 2_346 2_346 ?
O31 K5 W3 67.75(15) 2_346 2_346 ?
O31 K5 W8 29.26(14) 2_346 2_346 ?
O31 K5 W9 29.58(14) 2_346 2_346 ?
O31 K5 O16 67.2(2) 2_346 2_346 ?
O31 K5 O26 55.9(2) 2_346 2_346 ?
O31 K5 O29 57.0(2) 2_346 2_346 ?
O41 K5 W1 178.5(2) . 2_346 ?
O41 K5 W3 123.75(19) . 2_346 ?
O41 K5 W8 126.8(2) . 2_346 ?
O41 K5 W9 97.85(19) . 2_346 ?
O41 K5 O16 152.0(3) . 2_346 ?
O41 K5 O26 150.8(3) . 2_346 ?
O41 K5 O29 100.3(2) . 2_346 ?
O41 K5 O31 112.7(3) . 2_346 ?
O41 K5 O38W 83.9(4) . . ?
O16W K5 W1 102.0(4) . 2_346 ?
O16W K5 W3 153.7(4) . 2_346 ?
O16W K5 W8 71.6(4) . 2_346 ?
O16W K5 W9 111.7(5) . 2_346 ?
O16W K5 O16 130.7(4) . 2_346 ?
O16W K5 O26 76.6(4) . 2_346 ?
O16W K5 O29 143.0(5) . 2_346 ?
O16W K5 O31 89.7(5) . 2_346 ?
O16W K5 O41 76.5(4) . . ?
O16W K5 O38W 130.0(5) . . ?
O16W K5 O39W 50.2(6) . . ?
O38W K5 W1 97.2(3) . 2_346 ?
O38W K5 W3 73.0(3) . 2_346 ?
O38W K5 W8 148.5(3) . 2_346 ?
O38W K5 W9 116.4(3) . 2_346 ?
O38W K5 O16 81.4(4) . 2_346 ?
O38W K5 O26 122.7(4) . 2_346 ?
O38W K5 O29 85.3(4) . 2_346 ?
O38W K5 O31 140.2(4) . 2_346 ?
O39W K5 W1 87.2(3) . 2_346 ?
O39W K5 W3 134.6(4) . 2_346 ?
O39W K5 W8 98.7(3) . 2_346 ?
O39W K5 W9 156.6(4) . 2_346 ?
O39W K5 O16 110.6(4) . 2_346 ?
O39W K5 O26 79.5(4) . 2_346 ?
O39W K5 O29 163.9(4) . 2_346 ?
O39W K5 O31 127.2(4) . 2_346 ?
O39W K5 O41 91.9(4) . . ?
O39W K5 O38W 85.7(5) . . ?
W12 K6 K2 80.59(10) 2_456 2_456 ?
W13 K6 W12 57.92(6) 2_456 2_456 ?
W13 K6 K2 57.15(9) 2_456 2_456 ?
O2 K6 W12 81.44(19) 2_356 2_456 ?
O2 K6 W13 131.4(2) 2_356 2_456 ?
O2 K6 K2 145.9(2) 2_356 2_456 ?
O2 K6 O4 149.4(3) 2_356 3_467 ?
O2 K6 O34 154.4(3) 2_356 2_456 ?
O2 K6 O36 65.6(2) 2_356 2_456 ?
O2 K6 O58 104.2(3) 2_356 2_456 ?
O2 K6 O11W 122.0(3) 2_356 . ?
O2 K6 O45W 66.3(5) 2_356 . ?
O4 K6 W12 125.29(19) 3_467 2_456 ?
O4 K6 W13 79.10(16) 3_467 2_456 ?
O4 K6 K2 46.30(15) 3_467 2_456 ?
O34 K6 W12 83.04(16) 2_456 2_456 ?
O34 K6 W13 26.09(13) 2_456 2_456 ?
O34 K6 K2 48.95(16) 2_456 2_456 ?
O34 K6 O4 54.5(2) 2_456 3_467 ?
O34 K6 O36 105.5(2) 2_456 2_456 ?
O34 K6 O11W 60.5(2) 2_456 . ?
O36 K6 W12 25.76(15) 2_456 2_456 ?
O36 K6 W13 82.18(17) 2_456 2_456 ?
O36 K6 K2 86.43(19) 2_456 2_456 ?
O36 K6 O4 131.7(3) 2_456 3_467 ?
O36 K6 O11W 162.6(3) 2_456 . ?
O58 K6 W12 30.00(13) 2_456 2_456 ?
O58 K6 W13 29.19(14) 2_456 2_456 ?
O58 K6 K2 71.84(17) 2_456 2_456 ?
O58 K6 O4 106.2(2) 2_456 3_467 ?
O58 K6 O34 55.2(2) 2_456 2_456 ?
O58 K6 O36 55.6(2) 2_456 2_456 ?
O58 K6 O11W 107.2(2) 2_456 . ?
O11W K6 W12 136.9(2) . 2_456 ?
O11W K6 W13 81.76(19) . 2_456 ?
O11W K6 K2 90.4(2) . 2_456 ?
O11W K6 O4 50.7(2) . 3_467 ?
O18W K6 W12 153.9(2) . 2_456 ?
O18W K6 W13 147.5(2) . 2_456 ?
O18W K6 K2 108.0(2) . 2_456 ?
O18W K6 O2 78.2(3) . 2_356 ?
O18W K6 O4 71.7(2) . 3_467 ?
O18W K6 O34 121.5(3) . 2_456 ?
O18W K6 O36 128.4(3) . 2_456 ?
O18W K6 O58 176.0(3) . 2_456 ?
O18W K6 O11W 68.8(3) . . ?
O18W K6 O45W 114.3(5) . . ?
O35W K6 W12 80.2(4) 2_456 2_456 ?
O35W K6 W13 91.9(4) 2_456 2_456 ?
O35W K6 K2 40.9(4) 2_456 2_456 ?
O35W K6 O2 107.4(4) 2_456 2_356 ?
O35W K6 O4 68.2(4) 2_456 3_467 ?
O35W K6 O34 89.7(4) 2_456 2_456 ?
O35W K6 O36 68.4(4) 2_456 2_456 ?
O35W K6 O58 91.8(4) 2_456 2_456 ?
O35W K6 O11W 118.7(4) 2_456 . ?
O35W K6 O18W 90.5(4) 2_456 . ?
O35W K6 O45W 151.1(6) 2_456 . ?
O45W K6 W12 71.1(5) . 2_456 ?
O45W K6 W13 75.4(5) . 2_456 ?
O45W K6 K2 132.4(5) . 2_456 ?
O45W K6 O4 131.9(5) . 3_467 ?
O45W K6 O34 89.5(5) . 2_456 ?
O45W K6 O36 84.0(5) . 2_456 ?
O45W K6 O58 64.4(5) . 2_456 ?
O45W K6 O11W 85.5(5) . . ?
W16 K7 K6 146.71(14) . . ?
W16 K7 K8 60.17(11) . . ?
W16 K7 K14 55.36(9) . 3_467 ?
K3 K7 W16 60.60(8) 3_466 . ?
K3 K7 K6 114.58(14) 3_466 . ?
K3 K7 K8 111.42(14) 3_466 . ?
K3 K7 K9 134.35(19) 3_466 . ?
K3 K7 K14 105.93(13) 3_466 3_467 ?
K6 K7 K8 97.45(15) . . ?
K6 K7 K14 139.28(16) . 3_467 ?
K8 K7 K14 62.69(15) . 3_467 ?
K9 K7 W16 120.28(18) . . ?
K9 K7 K6 87.38(19) . . ?
K9 K7 K8 104.06(18) . . ?
K9 K7 K14 66.19(17) . 3_467 ?
O35 K7 W16 15.18(18) . . ?
O35 K7 K3 53.92(19) . 3_466 ?
O35 K7 K6 133.1(2) . . ?
O35 K7 K8 59.8(2) . . ?
O35 K7 K9 135.3(3) . . ?
O35 K7 O10W 94.0(3) . . ?
O35 K7 O17W 92.7(3) . . ?
O35 K7 O18W 175.4(4) . . ?
O35 K7 K14 69.7(2) . 3_467 ?
O10W K7 W16 81.2(2) . . ?
O10W K7 K3 133.9(3) . 3_466 ?
O10W K7 K6 111.5(3) . . ?
O10W K7 K8 62.3(3) . . ?
O10W K7 K9 46.5(3) . . ?
O10W K7 O17W 172.4(4) . . ?
O10W K7 O18W 87.8(3) . . ?
O10W K7 K14 28.4(2) . 3_467 ?
O11W K7 W16 92.8(3) . . ?
O11W K7 K3 109.9(3) . 3_466 ?
O11W K7 K6 56.4(3) . . ?
O11W K7 K8 45.0(3) . . ?
O11W K7 K9 115.5(3) . . ?
O11W K7 O35 83.3(3) . . ?
O11W K7 O10W 95.9(4) . . ?
O11W K7 O17W 88.5(4) . . ?
O11W K7 O18W 92.3(3) . . ?
O11W K7 K14 106.5(3) . 3_467 ?
O11W K7 O27W 164.1(4) . . ?
O17W K7 W16 104.8(2) . . ?
O17W K7 K3 49.1(2) . 3_466 ?
O17W K7 K6 65.9(3) . . ?
O17W K7 K8 124.5(3) . . ?
O17W K7 K9 125.9(3) . . ?
O17W K7 K14 154.8(3) . 3_467 ?
O18W K7 W16 168.3(3) . . ?
O18W K7 K3 126.9(3) . 3_466 ?
O18W K7 K6 42.4(2) . . ?
O18W K7 K8 117.8(3) . . ?
O18W K7 K9 48.1(3) . . ?
O18W K7 O17W 85.8(3) . . ?
O18W K7 K14 113.1(3) . 3_467 ?
O27W K7 W16 76.3(2) . . ?
O27W K7 K3 54.7(3) . 3_466 ?
O27W K7 K6 130.4(3) . . ?
O27W K7 K8 132.1(3) . . ?
O27W K7 K9 80.3(3) . . ?
O27W K7 O35 83.4(3) . . ?
O27W K7 O10W 93.9(3) . . ?
O27W K7 O17W 83.3(3) . . ?
O27W K7 O18W 100.6(4) . . ?
O27W K7 K14 77.1(3) . 3_467 ?
W8 K8 W16 111.53(18) 3_467 . ?
W8 K8 W17 88.49(14) 3_467 . ?
W8 K8 K7 97.21(17) 3_467 . ?
W8 K8 K14 55.90(13) 3_467 3_467 ?
W16 K8 W17 48.50(8) . . ?
W16 K8 K7 58.06(12) . . ?
W16 K8 K14 55.83(12) . 3_467 ?
W17 K8 K14 55.87(12) . 3_467 ?
K7 K8 W17 102.25(17) . . ?
K7 K8 K14 65.24(16) . 3_467 ?
K10 K8 W8 72.20(16) 4_666 3_467 ?
K10 K8 W16 119.0(2) 4_666 . ?
K10 K8 W17 71.60(16) 4_666 . ?
K10 K8 K7 167.6(3) 4_666 . ?
K10 K8 O8 66.5(2) 4_666 3_467 ?
K10 K8 O11W 155.0(3) 4_666 . ?
K10 K8 K14 102.8(2) 4_666 3_467 ?
K10 K8 K13 76.8(2) 4_666 1_655 ?
K10 K8 O36W 86.6(3) 4_666 1_655 ?
O8 K8 W8 26.24(13) 3_467 3_467 ?
O8 K8 W16 91.3(2) 3_467 . ?
O8 K8 W17 62.26(16) 3_467 . ?
O8 K8 K7 101.1(2) 3_467 . ?
O8 K8 K14 41.17(18) 3_467 3_467 ?
O23 K8 W8 27.64(15) 3_467 3_467 ?
O23 K8 W16 116.6(3) 3_467 . ?
O23 K8 W17 112.3(2) 3_467 . ?
O23 K8 K7 78.7(2) 3_467 . ?
O23 K8 K10 93.5(3) 3_467 4_666 ?
O23 K8 O8 51.7(2) 3_467 3_467 ?
O23 K8 O11W 85.1(3) 3_467 . ?
O23 K8 K14 65.2(2) 3_467 3_467 ?
O23 K8 K13 133.1(3) 3_467 1_655 ?
O23 K8 O36W 82.7(3) 3_467 1_655 ?
O49 K8 W8 96.8(2) . 3_467 ?
O49 K8 W16 26.17(16) . . ?
O49 K8 W17 22.83(15) . . ?
O49 K8 K7 80.1(2) . . ?
O49 K8 K10 94.4(3) . 4_666 ?
O49 K8 O8 72.1(2) . 3_467 ?
O49 K8 O23 113.3(3) . 3_467 ?
O49 K8 O11W 109.1(3) . . ?
O49 K8 K14 48.5(2) . 3_467 ?
O49 K8 K13 113.2(3) . 1_655 ?
O49 K8 O36W 163.8(4) . 1_655 ?
O11W K8 W8 111.9(3) . 3_467 ?
O11W K8 W16 83.3(2) . . ?
O11W K8 W17 131.8(3) . . ?
O11W K8 K7 35.0(2) . . ?
O11W K8 O8 128.0(3) . 3_467 ?
O11W K8 K14 99.2(3) . 3_467 ?
O11W K8 K13 86.0(3) . 1_655 ?
O11W K8 O36W 68.4(3) . 1_655 ?
K13 K8 W8 138.1(3) 1_655 3_467 ?
K13 K8 W16 107.9(2) 1_655 . ?
K13 K8 W17 107.8(2) 1_655 . ?
K13 K8 K7 115.6(2) 1_655 . ?
K13 K8 O8 143.3(3) 1_655 3_467 ?
K13 K8 K14 161.6(2) 1_655 3_467 ?
K13 K8 O36W 51.3(2) 1_655 1_655 ?
O36W K8 W8 98.8(2) 1_655 3_467 ?
O36W K8 W16 144.7(3) 1_655 . ?
O36W K8 W17 153.8(3) 1_655 . ?
O36W K8 K7 101.7(3) 1_655 . ?
O36W K8 O8 122.6(3) 1_655 3_467 ?
O36W K8 K14 146.8(3) 1_655 3_467 ?
K7 K9 K1 160.5(3) . 3_467 ?
K7 K9 K14 64.84(16) . 3_467 ?
O5 K9 K1 92.1(2) 2_356 3_467 ?
O5 K9 K7 91.8(3) 2_356 . ?
O5 K9 O13 154.3(4) 2_356 3_467 ?
O5 K9 O40 82.1(3) 2_356 3_467 ?
O5 K9 O10W 121.6(4) 2_356 . ?
O5 K9 O18W 81.5(3) 2_356 . ?
O5 K9 K14 117.9(3) 2_356 3_467 ?
O5 K9 O29W 104.2(4) 2_356 3_467 ?
O13 K9 K1 82.0(2) 3_467 3_467 ?
O13 K9 K7 86.2(2) 3_467 . ?
O13 K9 K14 84.4(2) 3_467 3_467 ?
O13 K9 O29W 51.3(3) 3_467 3_467 ?
O40 K9 K1 33.94(18) 3_467 3_467 ?
O40 K9 K7 165.3(4) 3_467 . ?
O40 K9 O13 105.0(3) 3_467 3_467 ?
O40 K9 K14 106.2(3) 3_467 3_467 ?
O40 K9 O29W 94.3(3) 3_467 3_467 ?
O9W K9 K1 55.3(2) 3_467 3_467 ?
O9W K9 K7 126.2(3) 3_467 . ?
O9W K9 O5 141.2(4) 3_467 2_356 ?
O9W K9 O13 51.3(2) 3_467 3_467 ?
O9W K9 O40 59.1(3) 3_467 3_467 ?
O9W K9 O10W 91.6(3) 3_467 . ?
O9W K9 O18W 132.4(4) 3_467 . ?
O9W K9 K14 78.1(2) 3_467 3_467 ?
O9W K9 O29W 79.2(3) 3_467 3_467 ?
O10W K9 K1 146.0(3) . 3_467 ?
O10W K9 K7 37.5(2) . . ?
O10W K9 O13 69.5(3) . 3_467 ?
O10W K9 O40 137.7(4) . 3_467 ?
O10W K9 O18W 70.7(3) . . ?
O10W K9 K14 33.1(2) . 3_467 ?
O10W K9 O29W 110.3(4) . 3_467 ?
O18W K9 K1 124.0(3) . 3_467 ?
O18W K9 K7 38.1(2) . . ?
O18W K9 O13 81.2(3) . 3_467 ?
O18W K9 O40 151.5(4) . 3_467 ?
O18W K9 K14 102.0(3) . 3_467 ?
O18W K9 O29W 67.5(3) . 3_467 ?
K14 K9 K1 128.8(2) 3_467 3_467 ?
O29W K9 K1 60.4(2) 3_467 3_467 ?
O29W K9 K7 100.2(3) 3_467 . ?
O29W K9 K14 134.9(3) 3_467 3_467 ?
W8 K10 W1 49.00(4) 2_346 2_346 ?
W8 K10 K5 56.11(7) 2_346 . ?
K5 K10 W1 56.04(7) . 2_346 ?
K8 K10 W1 86.29(16) 4_565 2_346 ?
K8 K10 W8 66.21(16) 4_565 2_346 ?
K8 K10 K5 122.31(19) 4_565 . ?
K8 K10 O1 102.4(3) 4_565 4_665 ?
K8 K10 O26 83.2(2) 4_565 2_346 ?
K8 K10 O39 84.7(2) 4_565 4_565 ?
K8 K10 O16W 119.7(4) 4_565 . ?
K8 K10 O22W 78.7(3) 4_565 4_565 ?
K8 K10 K13 54.3(2) 4_565 4_665 ?
O1 K10 W1 94.89(18) 4_665 2_346 ?
O1 K10 W8 141.0(2) 4_665 2_346 ?
O1 K10 K5 120.9(2) 4_665 . ?
O1 K10 O26 118.6(2) 4_665 2_346 ?
O1 K10 O39 134.5(2) 4_665 4_565 ?
O1 K10 O16W 137.5(4) 4_665 . ?
O1 K10 K13 49.2(2) 4_665 4_665 ?
O26 K10 W1 23.79(14) 2_346 2_346 ?
O26 K10 W8 27.62(15) 2_346 2_346 ?
O26 K10 K5 44.21(15) 2_346 . ?
O26 K10 O39 106.8(2) 2_346 4_565 ?
O26 K10 O16W 64.7(4) 2_346 . ?
O26 K10 K13 115.8(2) 2_346 4_665 ?
O39 K10 W1 130.53(18) 4_565 2_346 ?
O39 K10 W8 83.23(17) 4_565 2_346 ?
O39 K10 K5 89.48(18) 4_565 . ?
O39 K10 O16W 60.8(4) 4_565 . ?
O39 K10 K13 113.2(2) 4_565 4_665 ?
O16W K10 W1 82.7(4) . 2_346 ?
O16W K10 W8 62.2(3) . 2_346 ?
O16W K10 K5 29.2(3) . . ?
O16W K10 K13 172.9(4) . 4_665 ?
O22W K10 W1 146.9(3) 4_565 2_346 ?
O22W K10 W8 141.3(3) 4_565 2_346 ?
O22W K10 K5 154.5(3) 4_565 . ?
O22W K10 O1 60.5(3) 4_565 4_665 ?
O22W K10 O26 160.9(3) 4_565 2_346 ?
O22W K10 O39 77.6(3) 4_565 4_565 ?
O22W K10 O16W 130.4(5) 4_565 . ?
O22W K10 K13 47.6(3) 4_565 4_665 ?
K13 K10 W1 99.93(13) 4_665 2_346 ?
K13 K10 W8 114.63(15) 4_665 2_346 ?
K13 K10 K5 155.28(15) 4_665 . ?
O39W K10 W1 83.1(3) . 2_346 ?
O39W K10 W8 95.2(3) . 2_346 ?
O39W K10 K5 39.3(3) . . ?
O39W K10 K8 161.2(4) . 4_565 ?
O39W K10 O1 94.0(4) . 4_665 ?
O39W K10 O26 80.9(3) . 2_346 ?
O39W K10 O39 90.4(4) . 4_565 ?
O39W K10 O16W 43.5(5) . . ?
O39W K10 O22W 118.0(4) . 4_565 ?
O39W K10 K13 143.1(4) . 4_665 ?
O39W K10 O44W 97.4(6) . 4_565 ?
O44W K10 K5 132.2(5) 4_565 . ?
O44W K10 O16W 110.0(6) 4_565 . ?
W1 O1 K10 149.2(4) . 4_566 ?
W1 O1 K13 117.9(4) . . ?
K13 O1 K10 80.1(2) . 4_566 ?
W2 O2 K6 140.2(4) . 2_346 ?
W4 O4 K2 101.1(3) . 4_566 ?
W4 O4 K6 153.3(4) . 3_467 ?
K2 O4 K6 77.5(2) 4_566 3_467 ?
W5 O5 K9 140.3(4) . 2_346 ?
W6 O6 K2 99.3(3) . 4_566 ?
W6 O6 K3 141.8(4) . 4_566 ?
K3 O6 K2 97.5(2) 4_566 4_566 ?
W8 O8 K8 92.4(3) . 3_467 ?
W8 O8 K14 113.1(4) . . ?
K14 O8 K8 90.5(3) . 3_467 ?
W9 O9 K15 156.3(4) . 2_356 ?
W1 O10 W4 120.7(4) . . ?
W5 O11 W6 118.2(3) . . ?
W5 O11 K15 101.4(3) . . ?
W6 O11 K15 101.8(3) . . ?
W4 O12 K2 101.0(3) . 4_566 ?
W6 O12 W4 143.7(4) . . ?
W6 O12 K2 103.1(3) . 4_566 ?
W4 O13 K9 136.0(4) . 3_467 ?
W3 O14 W2 149.7(4) . . ?
W3 O15 W7 92.1(2) . . ?
W3 O15 W9 92.3(2) . . ?
W7 O15 W9 93.7(2) . . ?
As1 O15 W3 134.0(3) . . ?
As1 O15 W7 117.6(3) . . ?
As1 O15 W9 117.8(3) . . ?
W1 O16 K5 103.6(3) . 2_356 ?
W3 O16 W1 149.8(4) . . ?
W3 O16 K5 104.3(3) . 2_356 ?
W2 O17 W1 154.9(4) . . ?
W5 O18 W2 93.2(2) . . ?
W6 O18 W2 94.2(2) . . ?
W6 O18 W5 91.5(2) . . ?
As1 O18 W2 134.1(3) . . ?
As1 O18 W5 116.8(3) . . ?
As1 O18 W6 117.1(3) . . ?
W4 O19 W1 94.0(2) . . ?
W4 O19 W8 91.7(2) . . ?
W8 O19 W1 92.0(2) . . ?
As1 O19 W1 134.1(3) . . ?
As1 O19 W4 116.4(3) . . ?
As1 O19 W8 118.6(3) . . ?
W6 O20 K15 99.4(3) . . ?
W2 O21 W5 120.7(3) . . ?
W3 O22 W7 122.3(3) . . ?
W4 O23 K8 124.5(3) . 3_467 ?
W8 O23 W4 118.0(3) . . ?
W8 O23 K8 111.0(3) . 3_467 ?
W7 O24 W5 148.3(4) . . ?
W2 O25 W6 119.9(3) . . ?
W1 O26 W8 121.0(3) . . ?
W1 O26 K5 107.1(3) . 2_356 ?
W1 O26 K10 118.2(3) . 2_356 ?
W8 O26 K5 102.5(3) . 2_356 ?
W8 O26 K10 110.8(3) . 2_356 ?
K5 O26 K10 91.3(2) 2_356 2_356 ?
W5 O27 Y2 154.8(4) . . ?
W5 O27 Er2 153.5(13) . . ?
W5 O27 K15 93.9(3) . . ?
Y2 O27 K15 105.6(3) . . ?
Er2 O27 K15 103.3(13) . . ?
W7 O28 Y1 97.8(3) . . ?
W7 O28 Er1 101.6(9) . . ?
W9 O28 W7 119.8(3) . . ?
W9 O28 Y1 98.8(3) . . ?
W9 O28 Er1 96.2(9) . . ?
W3 O29 W9 121.8(3) . . ?
W3 O29 K5 104.4(3) . 2_356 ?
W9 O29 K5 98.3(3) . 2_356 ?
W8 O30 Y3 154.8(4) . . ?
W8 O30 Er3 153.2(10) . . ?
W8 O31 K5 106.9(3) . 2_356 ?
W9 O31 W8 148.6(4) . . ?
W9 O31 K5 103.1(3) . 2_356 ?
W7 O32 Y1 111.4(3) . . ?
W7 O32 Y2 149.2(4) . . ?
W7 O32 Er1 107.4(9) . . ?
W7 O32 Er2 146.8(14) . . ?
Y2 O32 Y1 99.3(3) . . ?
Er2 O32 Er1 105.5(16) . . ?
W9 O33 Y1 111.6(3) . . ?
W9 O33 Y3 146.4(3) . . ?
W9 O33 Er1 108.6(10) . . ?
W9 O33 Er3 150.0(9) . . ?
Y3 O33 Y1 101.4(3) . . ?
Er1 O33 Er3 99.4(13) . . ?
W13 O34 K2 99.9(3) . . ?
W13 O34 K6 103.5(3) . 2_446 ?
K2 O34 K6 81.4(2) . 2_446 ?
W16 O35 K3 106.1(3) . 3_466 ?
W16 O35 K7 143.6(4) . . ?
K7 O35 K3 85.7(2) . 3_466 ?
W12 O36 K6 104.4(3) . 2_446 ?
W11 O37 K2 104.7(3) . . ?
W11 O37 K3 149.2(4) . . ?
K3 O37 K2 104.9(2) . . ?
W14 O38 K4 104.7(3) . 4_666 ?
W17 O39 K4 103.8(3) . 4_666 ?
W17 O39 K10 129.3(3) . 4_666 ?
K10 O39 K4 120.6(3) 4_666 4_666 ?
W10 O40 K1 111.1(3) . . ?
W10 O40 K9 130.2(4) . 3_467 ?
K1 O40 K9 112.1(3) . 3_467 ?
W19 O41 K5 131.8(4) . . ?
W15 O42 K4 123.3(4) . . ?
W18 O43 K3 106.2(3) . 3_466 ?
W12 O44 W17 91.7(2) . . ?
W16 O44 W12 94.7(2) . . ?
W16 O44 W17 91.6(2) . . ?
As2 O44 W12 132.6(3) . . ?
As2 O44 W16 116.1(3) . . ?
As2 O44 W17 120.5(3) . . ?
W14 O45 W13 119.3(3) . . ?
W11 O46 K2 96.3(3) . . ?
W13 O46 W11 148.9(4) . . ?
W13 O46 K2 101.5(3) . . ?
W11 O47 W15 121.6(3) . . ?
W12 O48 W11 156.0(4) . . ?
W16 O49 K8 115.9(3) . . ?
W17 O49 W16 118.9(3) . . ?
W17 O49 K8 123.4(3) . . ?
W14 O50 W13 91.3(2) . . ?
W19 O50 W13 94.2(2) . . ?
W19 O50 W14 93.0(2) . . ?
As2 O50 W13 134.3(3) . . ?
As2 O50 W14 119.3(3) . . ?
As2 O50 W19 115.3(3) . . ?
W15 O51 W11 92.4(2) . . ?
W18 O51 W11 92.5(2) . . ?
W18 O51 W15 92.2(2) . . ?
As2 O51 W11 135.5(3) . . ?
As2 O51 W15 117.1(3) . . ?
As2 O51 W18 116.9(3) . . ?
W10 O52 W14 147.6(4) . . ?
W10 O52 K1 99.3(3) . . ?
W14 O52 K1 101.2(3) . . ?
W13 O53 W19 121.3(3) . . ?
W15 O54 W18 116.6(3) . . ?
W11 O55 W18 118.6(3) . . ?
W12 O56 W17 121.7(3) . . ?
W15 O57 W19 145.3(4) . . ?
W12 O58 K6 99.7(3) . 2_446 ?
W13 O58 W12 149.9(4) . . ?
W13 O58 K6 100.2(3) . 2_446 ?
W14 O59 W17 148.4(4) . . ?
W14 O59 K4 99.4(3) . 4_666 ?
W17 O59 K4 99.5(3) . 4_666 ?
W16 O60 K14 117.7(3) . 3_467 ?
W16 O61 K3 98.4(2) . 3_466 ?
W18 O61 W16 149.1(4) . . ?
W18 O61 K3 97.7(2) . 3_466 ?
W19 O62 Y2 137.6(4) . . ?
W19 O62 Er2 133.2(12) . . ?
W19 O62 K1 99.5(3) . . ?
Y2 O62 K1 99.9(3) . . ?
Er2 O62 K1 101.1(14) . . ?
W15 O63 Y1 138.3(3) . . ?
W15 O63 Y2 132.8(3) . . ?
W15 O63 Er1 137.7(9) . . ?
W15 O63 Er2 128.7(11) . . ?
Y2 O63 Y1 88.1(3) . . ?
Er2 O63 Er1 92.5(14) . . ?
W18 O64 Y1 150.7(4) . . ?
W18 O64 Er1 153.0(10) . . ?
W10 O65 K14 96.7(3) . 3_467 ?
W17 O65 W10 147.3(4) . . ?
W17 O65 K14 114.5(3) . 3_467 ?
W14 O66 W19 120.7(3) . . ?
W14 O66 K1 111.0(3) . . ?
W19 O66 K1 98.2(3) . . ?
W12 O67 W16 119.6(3) . . ?
W10 O68 Y3 148.2(4) . . ?
W10 O68 Er3 152.6(10) . . ?
W10 O68 K14 94.1(3) . 3_467 ?
Y3 O68 K14 95.4(3) . 3_467 ?
W10 O69 K14 101.3(3) . 3_467 ?
C2 O69 W10 123.6(7) . . ?
C2 O69 K14 106.3(8) . 3_467 ?
W10 O70 K4 140.9(3) . 4_666 ?
C1 O70 W10 116.3(6) . . ?
C1 O70 K4 90.7(6) . 4_666 ?
C1 O71 K4 94.5(6) . 4_666 ?
C4 O72 Y3 137.6(6) . 3_467 ?
C4 O72 Er3 133.8(11) . 3_467 ?
C4 O73 K15 112.1(7) . 4_666 ?
O70 C1 K4 65.3(5) . 4_666 ?
O70 C1 C2 115.9(9) . . ?
O71 C1 K4 62.6(6) . 4_666 ?
O71 C1 O70 122.4(10) . . ?
O71 C1 C2 121.7(10) . . ?
C2 C1 K4 154.0(9) . 4_666 ?
O69 C2 C1 108.4(9) . . ?
O69 C2 C3 112.1(11) . . ?
C3 C2 C1 112.3(10) . . ?
C2 C3 C4 116.7(10) . . ?
C2 C3 K15 159.9(8) . 4_666 ?
C4 C3 K15 80.5(6) . 4_666 ?
O72 C4 C3 120.1(11) . . ?
O72 C4 K15 153.4(7) . 4_666 ?
O73 C4 O72 124.7(10) . . ?
O73 C4 C3 115.2(10) . . ?
O73 C4 K15 48.3(5) . 4_666 ?
C3 C4 K15 74.3(6) . 4_666 ?
Y1 O1W Y2 97.7(3) . . ?
Y1 O1W Y3 97.6(3) . . ?
Y2 O1W Y3 148.0(3) . . ?
Er1 O1W Er2 100.5(15) . . ?
Er3 O1W Er1 91.5(12) . . ?
Er3 O1W Er2 154.7(15) . . ?
Y1 O2W K15 152.9(3) . 2_356 ?
Y2 O4W K1 106.4(3) . . ?
Er2 O4W K1 104.3(13) . . ?
Y2 O5W K1 89.4(3) . . ?
Y2 O5W K15 119.5(4) . . ?
Er2 O5W K1 91.9(13) . . ?
Er2 O5W K15 121.1(15) . . ?
K15 O5W K1 98.5(3) . . ?
Y3 O7W K14 117.0(3) . . ?
Er3 O7W K14 120.1(9) . . ?
Y3 O8W Y1 94.6(3) . . ?
Er3 O8W Er1 96.1(14) . . ?
Y3 O9W K9 127.0(4) . 3_467 ?
K7 O10W K9 95.9(3) . . ?
K7 O10W K14 127.9(4) . 3_467 ?
K14 O10W K9 113.3(4) 3_467 . ?
K7 O11W K6 87.1(3) . . ?
K7 O11W K8 100.1(4) . . ?
K8 O11W K6 151.5(4) . . ?
K1 O12W K15 106.9(3) . . ?
K5 O16W K10 106.9(6) . . ?
K7 O17W K3 89.5(3) . 3_466 ?
K6 O18W K9 149.3(4) . . ?
K7 O18W K6 101.0(3) . . ?
K7 O18W K9 93.7(3) . . ?
W5 K15 W6 52.24(10) . . ?
O9 K15 W5 145.8(3) 2_346 . ?
O9 K15 W6 161.0(3) 2_346 . ?
O9 K15 O20 140.3(3) 2_346 . ?
O9 K15 O27 130.2(3) 2_346 . ?
O9 K15 C3 65.0(3) 2_346 4_565 ?
O9 K15 C4 60.0(3) 2_346 4_565 ?
O9 K15 O2W 55.7(2) 2_346 2_346 ?
O11 K15 W5 30.08(15) . . ?
O11 K15 W6 30.26(15) . . ?
O11 K15 O9 167.0(3) . 2_346 ?
O11 K15 O20 52.7(2) . . ?
O11 K15 O27 52.6(2) . . ?
O11 K15 C3 103.5(4) . 4_565 ?
O11 K15 C4 107.0(3) . 4_565 ?
O11 K15 O2W 122.8(3) . 2_346 ?
O11 K15 O12W 115.5(3) . . ?
O20 K15 W5 62.83(18) . . ?
O20 K15 W6 26.73(15) . . ?
O20 K15 O27 57.3(2) . . ?
O20 K15 C3 147.0(3) . 4_565 ?
O20 K15 C4 159.7(3) . 4_565 ?
O27 K15 W5 27.78(14) . . ?
O27 K15 W6 61.48(17) . . ?
O27 K15 C3 90.6(3) . 4_565 ?
O27 K15 C4 112.9(3) . 4_565 ?
O73 K15 W5 100.1(3) 4_565 . ?
O73 K15 W6 119.3(3) 4_565 . ?
O73 K15 O9 70.4(3) 4_565 2_346 ?
O73 K15 O11 97.1(3) 4_565 . ?
O73 K15 O20 145.9(4) 4_565 . ?
O73 K15 O27 120.6(3) 4_565 . ?
O73 K15 C3 42.9(3) 4_565 4_565 ?
O73 K15 C4 19.6(3) 4_565 4_565 ?
O73 K15 O2W 63.6(3) 4_565 2_346 ?
O73 K15 O12W 136.3(4) 4_565 . ?
C3 K15 W5 85.4(3) 4_565 . ?
C3 K15 W6 133.7(3) 4_565 . ?
C3 K15 C4 25.2(3) 4_565 4_565 ?
C4 K15 W5 100.0(2) 4_565 . ?
C4 K15 W6 134.1(3) 4_565 . ?
O2W K15 W5 150.2(3) 2_346 . ?
O2W K15 W6 111.8(2) 2_346 . ?
O2W K15 O20 115.9(3) 2_346 . ?
O2W K15 O27 173.0(3) 2_346 . ?
O2W K15 C3 95.9(3) 2_346 4_565 ?
O2W K15 C4 73.0(3) 2_346 4_565 ?
O5W K15 W5 81.2(2) . . ?
O5W K15 W6 111.6(3) . . ?
O5W K15 O9 74.4(3) . 2_346 ?
O5W K15 O11 109.2(3) . . ?
O5W K15 O20 92.1(3) . . ?
O5W K15 O27 56.7(2) . . ?
O5W K15 O73 115.3(4) . 4_565 ?
O5W K15 C3 73.3(3) . 4_565 ?
O5W K15 C4 95.9(3) . 4_565 ?
O5W K15 O2W 127.9(3) . 2_346 ?
O5W K15 O12W 81.8(3) . . ?
O12W K15 W5 122.8(3) . . ?
O12W K15 W6 85.6(3) . . ?
O12W K15 O9 77.2(3) . 2_346 ?
O12W K15 O20 63.8(3) . . ?
O12W K15 O27 102.6(3) . . ?
O12W K15 C3 139.0(4) . 4_565 ?
O12W K15 C4 135.8(4) . 4_565 ?
O12W K15 O2W 74.1(3) . 2_346 ?
W8 K14 W16 108.04(16) . 3_467 ?
W8 K14 W17 87.05(14) . 3_467 ?
W8 K14 Er3 155.0(5) . 3_467 ?
W10 K14 W8 112.55(19) 3_467 . ?
W10 K14 W16 88.40(13) 3_467 3_467 ?
W10 K14 W17 56.53(9) 3_467 3_467 ?
W10 K14 Er3 57.3(5) 3_467 3_467 ?
W16 K14 W17 48.33(7) 3_467 3_467 ?
W16 K14 Er3 95.0(5) 3_467 3_467 ?
W17 K14 Er3 101.9(5) 3_467 3_467 ?
O8 K14 W8 23.23(14) . . ?
O8 K14 W10 92.6(2) . 3_467 ?
O8 K14 W16 96.8(2) . 3_467 ?
O8 K14 W17 65.23(19) . 3_467 ?
O8 K14 Er3 147.2(6) . 3_467 ?
O8 K14 O68 119.3(3) . 3_467 ?
O8 K14 O69 78.1(3) . 3_467 ?
O60 K14 W8 130.4(3) 3_467 . ?
O60 K14 W10 81.79(19) 3_467 3_467 ?
O60 K14 W16 22.49(15) 3_467 3_467 ?
O60 K14 W17 60.92(17) 3_467 3_467 ?
O60 K14 Er3 73.3(5) 3_467 3_467 ?
O60 K14 O8 118.4(3) 3_467 . ?
O60 K14 O65 64.8(2) 3_467 3_467 ?
O60 K14 O68 69.1(2) 3_467 3_467 ?
O60 K14 O69 110.9(3) 3_467 3_467 ?
O65 K14 W8 100.8(2) 3_467 . ?
O65 K14 W10 33.35(15) 3_467 3_467 ?
O65 K14 W16 61.44(17) 3_467 3_467 ?
O65 K14 W17 23.41(14) 3_467 3_467 ?
O65 K14 Er3 81.6(6) 3_467 3_467 ?
O65 K14 O8 77.5(3) 3_467 . ?
O65 K14 O68 50.0(2) 3_467 3_467 ?
O65 K14 O69 54.1(2) 3_467 3_467 ?
O68 K14 W8 138.8(3) 3_467 . ?
O68 K14 W10 26.75(13) 3_467 3_467 ?
O68 K14 W16 84.34(17) 3_467 3_467 ?
O68 K14 W17 72.05(17) 3_467 3_467 ?
O68 K14 Er3 32.3(5) 3_467 3_467 ?
O69 K14 W8 91.8(2) 3_467 . ?
O69 K14 W10 29.14(14) 3_467 3_467 ?
O69 K14 W16 114.9(2) 3_467 3_467 ?
O69 K14 W17 72.92(19) 3_467 3_467 ?
O69 K14 Er3 69.2(6) 3_467 3_467 ?
O69 K14 O68 48.7(2) 3_467 3_467 ?
O7W K14 W8 81.2(2) . . ?
O7W K14 W10 117.8(3) . 3_467 ?
O7W K14 W16 147.1(3) . 3_467 ?
O7W K14 W17 163.4(3) . 3_467 ?
O7W K14 Er3 84.6(6) . 3_467 ?
O7W K14 O8 101.1(3) . . ?
O7W K14 O60 135.6(3) . 3_467 ?
O7W K14 O65 149.6(4) . 3_467 ?
O7W K14 O68 109.8(3) . 3_467 ?
O7W K14 O69 95.7(3) . 3_467 ?
O7W K14 O10W 80.8(3) . 3_467 ?
O10W K14 W8 67.7(2) 3_467 . ?
O10W K14 W10 161.4(3) 3_467 3_467 ?
O10W K14 W16 74.4(2) 3_467 3_467 ?
O10W K14 W17 105.5(3) 3_467 3_467 ?
O10W K14 Er3 130.0(6) 3_467 3_467 ?
O10W K14 O8 82.7(3) 3_467 . ?
O10W K14 O60 84.7(3) 3_467 3_467 ?
O10W K14 O65 128.3(3) 3_467 3_467 ?
O10W K14 O68 151.4(3) 3_467 3_467 ?
O10W K14 O69 159.4(3) 3_467 3_467 ?
K13 O22W K10 82.0(4) 1_655 4_666 ?
K7 O27W K3 85.1(3) . 3_466 ?
W1 K13 K5 57.02(10) . 2_356 ?
K8 K13 W1 120.4(2) 1_455 . ?
K8 K13 K5 142.6(2) 1_455 2_356 ?
K8 K13 K10 48.91(17) 1_455 4_566 ?
K10 K13 W1 71.57(13) 4_566 . ?
K10 K13 K5 115.33(18) 4_566 2_356 ?
O1 K13 W1 22.78(16) . . ?
O1 K13 K5 69.4(2) . 2_356 ?
O1 K13 K8 98.6(3) . 1_455 ?
O1 K13 K10 50.70(19) . 4_566 ?
O1 K13 O38W 110.6(4) . 2_356 ?
O22W K13 W1 66.4(3) 1_455 . ?
O22W K13 K5 122.1(4) 1_455 2_356 ?
O22W K13 K8 76.9(4) 1_455 1_455 ?
O22W K13 K10 50.5(3) 1_455 4_566 ?
O22W K13 O1 62.7(4) 1_455 . ?
O22W K13 O38W 146.8(5) 1_455 2_356 ?
O36W K13 W1 103.0(3) . . ?
O36W K13 K5 76.4(3) . 2_356 ?
O36W K13 K8 67.9(3) . 1_455 ?
O36W K13 K10 80.2(3) . 4_566 ?
O36W K13 O1 89.0(3) . . ?
O36W K13 O22W 130.6(4) . 1_455 ?
O36W K13 O38W 79.1(4) . 2_356 ?
O38W K13 W1 95.5(4) 2_356 . ?
O38W K13 K5 41.3(3) 2_356 2_356 ?
O38W K13 K8 135.1(4) 2_356 1_455 ?
O38W K13 K10 152.2(4) 2_356 4_566 ?
O21W K13 W1 132.7(6) 1_455 . ?
O21W K13 O1 143.9(6) 1_455 . ?
O21W K13 O36W 124.2(6) 1_455 . ?
K13 O36W K8 60.8(3) . 1_455 ?
K5 O38W K13 96.6(5) . 2_346 ?
K10 O39W K5 103.0(5) . . ?
K2 O35W K6 96.7(5) . 2_446 ?

loop_
_geom_bond_atom_site_label_1
_geom_bond_atom_site_label_2
_geom_bond_distance
_geom_bond_site_symmetry_2
_geom_bond_publ_flag
W1 K5 3.869(3) 2_356 ?
W1 K10 4.123(4) 2_356 ?
W1 O1 1.715(7) . ?
W1 O10 1.854(7) . ?
W1 O16 1.959(7) . ?
W1 O17 1.926(7) . ?
W1 O19 2.377(7) . ?
W1 O26 1.887(7) . ?
W1 K13 3.915(7) . ?
W2 O2 1.713(8) . ?
W2 O14 1.970(7) . ?
W2 O17 1.914(7) . ?
W2 O18 2.354(7) . ?
W2 O21 1.900(7) . ?
W2 O25 1.869(6) . ?
W3 K5 3.835(4) 2_356 ?
W3 O3 1.722(7) . ?
W3 O14 1.850(7) . ?
W3 O15 2.350(7) . ?
W3 O16 1.887(7) . ?
W3 O22 1.927(7) . ?
W3 O29 1.941(7) . ?
W4 K2 3.654(3) 4_566 ?
W4 O4 1.727(7) . ?
W4 O10 2.087(7) . ?
W4 O12 1.915(7) . ?
W4 O13 1.752(7) . ?
W4 O19 2.309(6) . ?
W4 O23 1.957(7) . ?
W5 O5 1.725(7) . ?
W5 O11 1.932(7) . ?
W5 O18 2.344(6) . ?
W5 O21 2.028(7) . ?
W5 O24 1.950(7) . ?
W5 O27 1.766(7) . ?
W5 K15 3.779(7) . ?
W6 K2 3.704(3) 4_566 ?
W6 O6 1.734(7) . ?
W6 O11 1.960(7) . ?
W6 O12 1.913(7) . ?
W6 O18 2.317(6) . ?
W6 O20 1.736(7) . ?
W6 O25 2.083(7) . ?
W6 K15 3.807(7) . ?
W7 Y1 3.478(5) . ?
W7 Er1 3.46(4) . ?
W7 O7 1.720(7) . ?
W7 O15 2.354(6) . ?
W7 O22 1.940(7) . ?
W7 O24 1.862(7) . ?
W7 O28 1.989(6) . ?
W7 O32 1.864(7) . ?
W8 K5 3.844(4) 2_356 ?
W8 K8 3.899(7) 3_467 ?
W8 K10 4.058(4) 2_356 ?
W8 O8 1.726(7) . ?
W8 O19 2.341(6) . ?
W8 O23 1.937(6) . ?
W8 O26 2.012(7) . ?
W8 O30 1.774(7) . ?
W8 O31 1.964(6) . ?
W8 K14 4.024(7) . ?
W9 Y1 3.502(4) . ?
W9 Er1 3.33(4) . ?
W9 K5 3.685(4) 2_356 ?
W9 O9 1.722(7) . ?
W9 O15 2.356(6) . ?
W9 O28 1.985(6) . ?
W9 O29 1.943(7) . ?
W9 O31 1.867(6) . ?
W9 O33 1.859(6) . ?
W10 K1 3.961(3) . ?
W10 O40 1.726(7) . ?
W10 O52 1.886(6) . ?
W10 O65 2.167(7) . ?
W10 O68 1.767(7) . ?
W10 O69 1.944(7) . ?
W10 O70 2.143(7) . ?
W10 K14 3.915(7) 3_467 ?
W11 K2 3.645(3) . ?
W11 O37 1.720(7) . ?
W11 O46 1.981(7) . ?
W11 O47 1.866(7) . ?
W11 O48 1.920(7) . ?
W11 O51 2.388(6) . ?
W11 O55 1.869(7) . ?
W12 K6 3.839(4) 2_446 ?
W12 O36 1.722(7) . ?
W12 O44 2.350(6) . ?
W12 O48 1.915(7) . ?
W12 O56 1.884(7) . ?
W12 O58 1.948(7) . ?
W12 O67 1.854(7) . ?
W13 K2 3.702(3) . ?
W13 K6 3.814(5) 2_446 ?
W13 O34 1.725(7) . ?
W13 O45 2.004(7) . ?
W13 O46 1.860(7) . ?
W13 O50 2.345(6) . ?
W13 O53 1.871(7) . ?
W13 O58 1.889(7) . ?
W14 K1 4.036(3) . ?
W14 K4 3.719(3) 4_666 ?
W14 O38 1.718(7) . ?
W14 O45 1.882(7) . ?
W14 O50 2.345(6) . ?
W14 O52 1.928(7) . ?
W14 O59 1.880(7) . ?
W14 O66 1.921(6) . ?
W15 K4 3.984(3) . ?
W15 O42 1.712(7) . ?
W15 O47 2.043(6) . ?
W15 O51 2.343(6) . ?
W15 O54 1.946(6) . ?
W15 O57 1.908(7) . ?
W15 O63 1.807(7) . ?
W16 K3 3.844(2) 3_466 ?
W16 K7 3.923(4) . ?
W16 K8 4.010(7) . ?
W16 O35 1.731(7) . ?
W16 O44 2.277(6) . ?
W16 O49 1.966(7) . ?
W16 O60 1.754(7) . ?
W16 O61 1.939(6) . ?
W16 O67 2.082(7) . ?
W16 K14 4.057(7) 3_467 ?
W17 K4 3.770(3) 4_666 ?
W17 K8 4.114(7) . ?
W17 O39 1.723(7) . ?
W17 O44 2.380(6) . ?
W17 O49 1.911(7) . ?
W17 O56 2.000(7) . ?
W17 O59 1.954(7) . ?
W17 O65 1.789(7) . ?
W17 K14 4.098(7) 3_467 ?
W18 K3 3.794(3) 3_466 ?
W18 O43 1.743(7) . ?
W18 O51 2.284(6) . ?
W18 O54 1.972(6) . ?
W18 O55 2.056(7) . ?
W18 O61 1.887(7) . ?
W18 O64 1.763(7) . ?
W19 K1 3.739(3) . ?
W19 K5 4.052(3) . ?
W19 O41 1.729(7) . ?
W19 O50 2.291(6) . ?
W19 O53 2.022(7) . ?
W19 O57 1.927(7) . ?
W19 O62 1.776(7) . ?
W19 O66 1.947(6) . ?
Y1 Y2 3.529(7) . ?
Y1 O28 2.597(8) . ?
Y1 O32 2.334(8) . ?
Y1 O33 2.361(8) . ?
Y1 O63 2.571(7) . ?
Y1 O64 2.317(9) . ?
Y1 O1W 2.328(7) . ?
Y1 O2W 2.384(8) . ?
Y1 O3W 2.400(8) . ?
Y1 O8W 2.507(8) . ?
Y2 K1 4.113(6) . ?
Y2 O27 2.299(9) . ?
Y2 O32 2.297(8) . ?
Y2 O62 2.335(9) . ?
Y2 O63 2.503(9) . ?
Y2 O1W 2.359(8) . ?
Y2 O4W 2.359(9) . ?
Y2 O5W 2.433(9) . ?
Y2 O6W 2.339(8) . ?
Y2 K15 4.432(9) . ?
Y3 O30 2.237(8) . ?
Y3 O33 2.305(8) . ?
Y3 O68 2.320(8) . ?
Y3 O72 2.356(8) 3_467 ?
Y3 O1W 2.469(7) . ?
Y3 O7W 2.392(8) . ?
Y3 O8W 2.406(7) . ?
Y3 O9W 2.384(8) . ?
Y3 K14 4.441(8) . ?
Y3 K14 4.265(8) 3_467 ?
Er1 Er3 3.47(6) . ?
Er1 O28 2.47(4) . ?
Er1 O32 2.42(4) . ?
Er1 O33 2.23(4) . ?
Er1 O63 2.78(3) . ?
Er1 O64 2.38(4) . ?
Er1 O1W 2.44(4) . ?
Er1 O2W 2.21(4) . ?
Er1 O3W 2.43(4) . ?
Er1 O8W 2.46(4) . ?
Er2 K1 4.13(5) . ?
Er2 O27 2.29(6) . ?
Er2 O32 2.38(5) . ?
Er2 O62 2.31(6) . ?
Er2 O63 2.50(6) . ?
Er2 O1W 2.52(5) . ?
Er2 O4W 2.45(5) . ?
Er2 O5W 2.31(5) . ?
Er2 O6W 2.18(5) . ?
Er2 K15 4.36(5) . ?
Er3 O30 2.45(3) . ?
Er3 O33 2.32(4) . ?
Er3 O68 2.20(4) . ?
Er3 O72 2.34(4) 3_467 ?
Er3 O1W 2.40(4) . ?
Er3 O7W 2.44(4) . ?
Er3 O8W 2.21(3) . ?
Er3 O9W 2.52(4) . ?
Er3 K14 4.12(4) 3_467 ?
As1 O15 1.789(6) . ?
As1 O18 1.794(6) . ?
As1 O19 1.788(6) . ?
As2 O44 1.796(6) . ?
As2 O50 1.798(6) . ?
As2 O51 1.806(6) . ?
K1 O40 2.998(8) . ?
K1 O52 3.192(8) . ?
K1 O62 3.009(7) . ?
K1 O66 2.927(7) . ?
K1 O4W 2.769(8) . ?
K1 O5W 3.343(9) . ?
K1 O12W 2.812(10) . ?
K1 O13W 2.843(11) . ?
K1 O14W 2.711(11) . ?
K2 O4 2.906(8) 4_665 ?
K2 O6 3.004(8) 4_665 ?
K2 O12 2.767(7) 4_665 ?
K2 O34 2.992(8) . ?
K2 O37 2.807(8) . ?
K2 O46 2.851(7) . ?
K2 O40W 2.693(17) . ?
K2 O35W 2.585(17) . ?
K3 K7 3.686(5) 3_466 ?
K3 O6 2.894(8) 4_665 ?
K3 O35 2.987(7) 3_466 ?
K3 O37 2.785(7) . ?
K3 O43 2.918(8) 3_466 ?
K3 O61 3.047(7) 3_466 ?
K3 O17W 2.787(10) 3_466 ?
K3 O19W 2.923(13) . ?
K3 O27W 3.020(11) 3_466 ?
K4 O38 2.892(8) 4_565 ?
K4 O39 2.966(7) 4_565 ?
K4 O42 2.778(7) . ?
K4 O59 2.918(7) 4_565 ?
K4 O70 2.900(8) 4_565 ?
K4 O71 2.842(8) 4_565 ?
K4 C1 3.191(11) 4_565 ?
K4 O15W 2.722(10) . ?
K4 O41W 2.953(18) 4_565 ?
K5 O16 2.906(8) 2_346 ?
K5 O26 2.869(7) 2_346 ?
K5 O29 2.862(8) 2_346 ?
K5 O31 2.783(8) 2_346 ?
K5 O41 2.689(8) . ?
K5 O16W 2.098(19) . ?
K5 O38W 2.776(16) . ?
K5 O39W 2.675(14) . ?
K6 O2 2.835(9) 2_356 ?
K6 O4 3.342(9) 3_467 ?
K6 O34 3.023(9) 2_456 ?
K6 O36 3.030(9) 2_456 ?
K6 O58 2.996(8) 2_456 ?
K6 O11W 3.319(11) . ?
K6 O18W 2.734(10) . ?
K6 O35W 2.664(17) 2_456 ?
K6 O45W 2.92(2) . ?
K7 K8 4.072(9) . ?
K7 K9 3.907(9) . ?
K7 O35 2.393(8) . ?
K7 O10W 2.394(9) . ?
K7 O11W 2.370(11) . ?
K7 O17W 2.438(10) . ?
K7 O18W 2.418(9) . ?
K7 K14 4.688(9) 3_467 ?
K7 O27W 2.384(10) . ?
K8 K10 2.829(8) 4_666 ?
K8 O8 3.426(10) 3_467 ?
K8 O23 2.761(9) 3_467 ?
K8 O49 2.741(9) . ?
K8 O11W 2.923(13) . ?
K8 K14 4.587(10) 3_467 ?
K8 K13 3.047(10) 1_655 ?
K8 O36W 3.233(16) 1_655 ?
K9 O5 2.819(10) 2_356 ?
K9 O13 3.255(11) 3_467 ?
K9 O40 3.001(11) 3_467 ?
K9 O9W 2.789(10) 3_467 ?
K9 O10W 2.850(12) . ?
K9 O18W 2.916(13) . ?
K9 K14 4.739(12) 3_467 ?
K9 O29W 3.414(16) 3_467 ?
K10 O1 2.870(8) 4_665 ?
K10 O26 2.881(7) 2_346 ?
K10 O39 2.884(8) 4_565 ?
K10 O16W 2.980(16) . ?
K10 O22W 2.847(14) 4_565 ?
K10 K13 3.654(8) 4_665 ?
K10 O39W 2.579(16) . ?
K10 O44W 2.81(2) 4_565 ?
O1 K13 2.807(10) . ?
O8 K14 3.020(11) . ?
O9 K15 3.010(10) 2_356 ?
O11 K15 2.887(10) . ?
O20 K15 3.116(10) . ?
O27 K15 3.222(10) . ?
O60 K14 2.932(9) 3_467 ?
O65 K14 3.018(9) 3_467 ?
O68 K14 3.369(10) 3_467 ?
O69 C2 1.397(13) . ?
O69 K14 3.039(11) 3_467 ?
O70 C1 1.295(13) . ?
O71 C1 1.246(13) . ?
O72 C4 1.272(13) . ?
O73 C4 1.245(14) . ?
O73 K15 2.778(10) 4_666 ?
C1 C2 1.503(16) . ?
C2 C3 1.454(17) . ?
C3 C4 1.489(15) . ?
C3 K15 3.363(14) 4_666 ?
C4 K15 3.445(13) 4_666 ?
O2W K15 3.039(10) 2_356 ?
O5W K15 2.696(11) . ?
O7W K14 2.811(10) . ?
O10W K14 2.821(11) 3_467 ?
O12W K15 2.907(12) . ?
O22W K13 2.724(15) 1_655 ?
K13 O36W 2.725(13) . ?
K13 O38W 2.819(16) 2_356 ?
K13 O21W 2.66(3) 1_455 ?

loop_
_smtbx_masks_void_nr
_smtbx_masks_void_average_x
_smtbx_masks_void_average_y
_smtbx_masks_void_average_z
_smtbx_masks_void_volume
_smtbx_masks_void_count_electrons
_smtbx_masks_void_content
1 0.141 0.400 0.360 11.3 5.0 ?
2 0.359 0.900 0.140 11.3 5.2 ?
3 0.641 0.100 0.860 11.3 7.0 ?
4 0.859 0.600 0.640 11.3 7.2 ?
